data_1565029
loop_
_publ_author_name
'Kumar, Priyaranjan'
'Butcher, Ray J.'
'Patra, Ashis K.'

_publ_section_title
;
 Ternary Co(II), Ni(II) and Cu(II) complexes containing dipyridophenazine
 and saccharin: Structures, reactivity, binding interactions with
 biomolecules and DNA damage activity
;
_journal_name_full 'Inorganica Chimica Acta'
_journal_page_first 119532
_journal_paper_doi 10.1016/j.ica.2020.119532
_journal_volume 506
_journal_year 2020
_chemical_formula_sum 'C166.5 H108.5 Cl7.5 Co4 N32 O31 S8'
_chemical_formula_weight 3811.42
_space_group_crystal_system triclinic
_space_group_IT_number 2
_space_group_name_Hall '-P 1'
_space_group_name_H-M_alt 'P -1'
_atom_sites_solution_hydrogens mixed
_audit_creation_method SHELXL-2014/7
_cell_angle_alpha 105.642(2)
_cell_angle_beta 111.259(2)
_cell_angle_gamma 99.041(2)
_cell_formula_units_Z 1
_cell_length_a 14.7730(12)
_cell_length_b 17.2762(13)
_cell_length_c 20.1610(15)
_cell_measurement_reflns_used 9953
_cell_measurement_temperature 100(2)
_cell_measurement_theta_max 23.10
_cell_measurement_theta_min 2.58
_cell_volume 4427.6(6)
_computing_cell_refinement 'Bruker SAINT'
_computing_data_collection 'Bruker APEX2'
_computing_data_reduction 'Bruker SAINT'
_computing_molecular_graphics 'Bruker SHELXTL (Sheldrick, 2008)'
_computing_publication_material 'Bruker SHELXTL (Sheldrick, 2008)'
_computing_structure_refinement 'SHELXL-2014/7 (Sheldrick, 2014)'
_computing_structure_solution 'Shelxt (Sheldrick 2015)'
_diffrn_ambient_temperature 100(2)
_diffrn_measured_fraction_theta_full 0.998
_diffrn_measured_fraction_theta_max 0.998
_diffrn_measurement_device_type 'Bruker APEX-II CCD'
_diffrn_measurement_method '\f and \w scans'
_diffrn_radiation_type MoK\a
_diffrn_radiation_wavelength 0.71073
_diffrn_reflns_av_R_equivalents 0.0865
_diffrn_reflns_av_unetI/netI 0.1228
_diffrn_reflns_Laue_measured_fraction_full 0.998
_diffrn_reflns_Laue_measured_fraction_max 0.998
_diffrn_reflns_limit_h_max 17
_diffrn_reflns_limit_h_min -17
_diffrn_reflns_limit_k_max 20
_diffrn_reflns_limit_k_min -20
_diffrn_reflns_limit_l_max 24
_diffrn_reflns_limit_l_min -24
_diffrn_reflns_number 54880
_diffrn_reflns_point_group_measured_fraction_full 0.998
_diffrn_reflns_point_group_measured_fraction_max 0.998
_diffrn_reflns_theta_full 25.252
_diffrn_reflns_theta_max 25.252
_diffrn_reflns_theta_min 2.170
_exptl_absorpt_coefficient_mu 0.655
_exptl_absorpt_correction_T_max 0.7457
_exptl_absorpt_correction_T_min 0.6406
_exptl_absorpt_correction_type multi-scan
_exptl_absorpt_process_details 'Sadabs (Sheldrick, 1996)'
_exptl_crystal_colour yellow
_exptl_crystal_density_diffrn 1.429
_exptl_crystal_description block
_exptl_crystal_F_000 1943
_exptl_crystal_size_max 0.2
_exptl_crystal_size_mid 0.17
_exptl_crystal_size_min 0.15
_refine_diff_density_max 2.288
_refine_diff_density_min -0.694
_refine_diff_density_rms 0.100
_refine_ls_extinction_coef .
_refine_ls_extinction_method none
_refine_ls_goodness_of_fit_ref 1.021
_refine_ls_hydrogen_treatment mixed
_refine_ls_matrix_type full
_refine_ls_number_parameters 1219
_refine_ls_number_reflns 15999
_refine_ls_number_restraints 1702
_refine_ls_restrained_S_all 0.999
_refine_ls_R_factor_all 0.1667
_refine_ls_R_factor_gt 0.0888
_refine_ls_shift/su_max 0.000
_refine_ls_shift/su_mean 0.000
_refine_ls_structure_factor_coef Fsqd
_refine_ls_weighting_details 'w=1/[\s^2^(Fo^2^)+(0.1242P)^2^+11.0587P] where P=(Fo^2^+2Fc^2^)/3'
_refine_ls_weighting_scheme calc
_refine_ls_wR_factor_gt 0.2200
_refine_ls_wR_factor_ref 0.2589
_reflns_Friedel_coverage 0.000
_reflns_Friedel_fraction_full .
_reflns_Friedel_fraction_max .
_reflns_number_gt 8808
_reflns_number_total 15999
_reflns_threshold_expression 'I > 2\s(I)'
_cod_data_source_file ICA-2020-506-119532.cif
_cod_data_source_block 4
_cod_original_formula_sum 'C166.50 H108.50 Cl7.50 Co4 N32 O31 S8'
_cod_database_code 1565029
_shelx_shelxl_version_number 2014/7
_shelx_space_group_comment
;
The symmetry employed for this shelxl refinement is uniquely defined
by the following loop, which should always be used as a source of
symmetry information in preference to the above space-group names.
They are only intended as comments.
;

loop_
_space_group_symop_operation_xyz
'x, y, z'
'-x, -y, -z'

loop_
_atom_site_label
_atom_site_type_symbol
_atom_site_fract_x
_atom_site_fract_y
_atom_site_fract_z
_atom_site_U_iso_or_equiv
_atom_site_adp_type
_atom_site_occupancy
_atom_site_site_symmetry_order
_atom_site_calc_flag
_atom_site_refinement_flags_posn
_atom_site_refinement_flags_adp
_atom_site_refinement_flags_occupancy
_atom_site_disorder_assembly
_atom_site_disorder_group
Co1 Co 0.14352(7) -0.55770(6) 0.36076(5) 0.0354(3) Uani 1 1 d . U . . .
S1A S -0.02455(16) -0.52601(15) 0.21091(13) 0.0536(6) Uani 1 1 d . U . . .
S2A S 0.21042(12) -0.67070(9) 0.46883(9) 0.0274(4) Uani 1 1 d . U . . .
O1A O -0.0820(4) -0.6116(4) 0.1603(3) 0.0595(14) Uani 1 1 d . U . . .
O2A O -0.0683(4) -0.4874(4) 0.2596(3) 0.0573(14) Uani 1 1 d . U . . .
O3A O 0.2496(4) -0.4633(5) 0.2652(4) 0.079(2) Uani 1 1 d . U . . .
O4A O 0.2999(3) -0.6793(3) 0.4586(2) 0.0342(11) Uani 1 1 d . U . . .
O5A O 0.1197(3) -0.7371(3) 0.4183(3) 0.0383(11) Uani 1 1 d . U . . .
O6A O 0.1931(4) -0.4594(3) 0.5529(3) 0.0385(11) Uani 1 1 d . U . . .
O1W O 0.2918(4) -0.5060(4) 0.3856(3) 0.0541(14) Uani 1 1 d D U . . .
H1W1 H 0.282(6) -0.486(4) 0.352(3) 0.081 Uiso 1 1 d D U . . .
H1W2 H 0.338(5) -0.471(4) 0.423(3) 0.081 Uiso 1 1 d D U . . .
O2W O 0.1130(4) -0.4536(3) 0.4151(3) 0.0407(12) Uani 1 1 d D U . . .
H2W1 H 0.142(6) -0.445(4) 0.4610(15) 0.061 Uiso 1 1 d D U . . .
H2W2 H 0.129(6) -0.406(5) 0.413(4) 0.061 Uiso 1 1 d D U . . .
N1A N 0.0936(4) -0.5197(4) 0.2596(3) 0.0467(15) Uani 1 1 d . U . . .
N2A N 0.1919(4) -0.5802(3) 0.4684(3) 0.0291(12) Uani 1 1 d . U . . .
C1A C 0.0032(9) -0.4556(8) 0.1677(7) 0.052(3) Uani 0.637(19) 1 d G U P A 1
C2A C -0.0606(7) -0.4237(9) 0.1193(8) 0.064(4) Uani 0.637(19) 1 d G U P A 1
H2AA H -0.1315 -0.4405 0.1046 0.076 Uiso 0.637(19) 1 calc R U P A 1
C3A C -0.0207(8) -0.3672(10) 0.0924(9) 0.075(4) Uani 0.637(19) 1 d G U P A 1
H3AA H -0.0643 -0.3454 0.0593 0.090 Uiso 0.637(19) 1 calc R U P A 1
C4A C 0.0831(9) -0.3426(10) 0.1139(9) 0.076(4) Uani 0.637(19) 1 d G U P A 1
H4AA H 0.1104 -0.3040 0.0955 0.091 Uiso 0.637(19) 1 calc R U P A 1
C5A C 0.1469(7) -0.3745(9) 0.1623(8) 0.065(4) Uani 0.637(19) 1 d G U P A 1
H5AA H 0.2178 -0.3577 0.1770 0.077 Uiso 0.637(19) 1 calc R U P A 1
C6A C 0.1070(8) -0.4310(8) 0.1892(7) 0.051(3) Uani 0.637(19) 1 d G U P A 1
C1C C -0.0092(16) -0.4811(15) 0.1484(13) 0.052(3) Uani 0.363(19) 1 d G U P A 2
C2C C -0.0739(13) -0.4578(16) 0.0925(13) 0.064(4) Uani 0.363(19) 1 d G U P A 2
H2C H -0.1449 -0.4748 0.0774 0.076 Uiso 0.363(19) 1 calc R U P A 2
C3C C -0.0348(15) -0.4096(17) 0.0587(14) 0.075(4) Uani 0.363(19) 1 d G U P A 2
H3C H -0.0790 -0.3937 0.0205 0.090 Uiso 0.363(19) 1 calc R U P A 2
C4C C 0.0691(16) -0.3848(17) 0.0809(14) 0.076(4) Uani 0.363(19) 1 d G U P A 2
H4C H 0.0959 -0.3518 0.0578 0.091 Uiso 0.363(19) 1 calc R U P A 2
C5C C 0.1339(13) -0.4081(16) 0.1368(14) 0.065(4) Uani 0.363(19) 1 d G U P A 2
H5C H 0.2049 -0.3911 0.1519 0.077 Uiso 0.363(19) 1 calc R U P A 2
C6C C 0.0947(15) -0.4563(15) 0.1706(12) 0.051(3) Uani 0.363(19) 1 d G U P A 2
C7A C 0.1579(7) -0.4734(6) 0.2405(5) 0.065(2) Uani 1 1 d . U . . .
C8A C 0.2327(5) -0.6535(4) 0.5636(4) 0.0285(14) Uani 1 1 d . U . . .
C9A C 0.2560(6) -0.7040(4) 0.6063(4) 0.0411(17) Uani 1 1 d . U . . .
H9AA H 0.2617 -0.7582 0.5849 0.049 Uiso 1 1 calc R U . . .
C10A C 0.2704(6) -0.6734(5) 0.6802(5) 0.052(2) Uani 1 1 d . U . . .
H10A H 0.2875 -0.7066 0.7110 0.063 Uiso 1 1 calc R U . . .
C11A C 0.2607(7) -0.5939(5) 0.7121(5) 0.056(2) Uani 1 1 d . U . . .
H11A H 0.2701 -0.5743 0.7636 0.067 Uiso 1 1 calc R U . . .
C12A C 0.2372(6) -0.5441(5) 0.6682(4) 0.0429(18) Uani 1 1 d . U . . .
H12A H 0.2300 -0.4903 0.6889 0.051 Uiso 1 1 calc R U . . .
C13A C 0.2247(5) -0.5744(4) 0.5950(4) 0.0272(14) Uani 1 1 d . U . . .
C14A C 0.2012(5) -0.5318(4) 0.5371(4) 0.0277(14) Uani 1 1 d . U . . .
N3A N 0.1574(7) -0.6625(7) 0.2965(7) 0.0284(17) Uani 0.581(5) 1 d D U P B 1
N4A N 0.0019(11) -0.6318(9) 0.3228(12) 0.0241(16) Uani 0.581(5) 1 d D U P B 1
C15A C 0.2377(9) -0.6746(8) 0.2836(8) 0.030(2) Uani 0.581(5) 1 d D U P B 1
H15A H 0.3006 -0.6323 0.3127 0.036 Uiso 0.581(5) 1 calc R U P B 1
C16A C 0.2325(9) -0.7459(8) 0.2299(7) 0.028(2) Uani 0.581(5) 1 d D U P B 1
H16A H 0.2913 -0.7527 0.2228 0.034 Uiso 0.581(5) 1 calc R U P B 1
C17A C 0.1418(10) -0.8073(8) 0.1864(7) 0.026(2) Uani 0.581(5) 1 d D U P B 1
H17A H 0.1371 -0.8564 0.1485 0.031 Uiso 0.581(5) 1 calc R U P B 1
C18A C 0.0573(8) -0.7969(7) 0.1986(6) 0.0216(18) Uani 0.581(5) 1 d D U P B 1
C19A C 0.0680(8) -0.7229(7) 0.2546(8) 0.0223(18) Uani 0.581(5) 1 d D U P B 1
C20A C -0.0163(9) -0.7061(8) 0.2688(10) 0.020(2) Uani 0.581(5) 1 d D U P B 1
C21A C -0.1123(9) -0.7646(8) 0.2285(9) 0.023(2) Uani 0.581(5) 1 d D U P B 1
C22A C -0.1923(12) -0.7430(10) 0.2444(11) 0.024(3) Uani 0.581(5) 1 d D U P B 1
H22A H -0.2593 -0.7795 0.2165 0.028 Uiso 0.581(5) 1 calc R U P B 1
C23A C -0.1715(16) -0.6678(15) 0.3011(19) 0.026(3) Uani 0.581(5) 1 d D U P B 1
H23A H -0.2238 -0.6523 0.3136 0.032 Uiso 0.581(5) 1 calc R U P B 1
C24A C -0.0736(16) -0.6155(19) 0.339(3) 0.0246(16) Uani 0.581(5) 1 d D U P B 1
H24A H -0.0598 -0.5652 0.3798 0.030 Uiso 0.581(5) 1 calc R U P B 1
C25A C -0.0451(9) -0.8563(7) 0.1523(6) 0.0217(19) Uani 0.581(5) 1 d D U P B 1
C26A C -0.1274(8) -0.8402(7) 0.1672(6) 0.0199(19) Uani 0.581(5) 1 d D U P B 1
N5A N -0.0539(7) -0.9230(6) 0.0957(5) 0.0236(17) Uani 0.581(5) 1 d D U P B 1
N6A N -0.2201(7) -0.8916(6) 0.1255(6) 0.0240(19) Uani 0.581(5) 1 d D U P B 1
C27A C -0.1487(4) -0.9740(4) 0.0520(4) 0.027(2) Uani 0.581(5) 1 d DG U P B 1
C28A C -0.1636(5) -1.0414(4) -0.0109(4) 0.029(2) Uani 0.581(5) 1 d DG U P B 1
H28A H -0.1076 -1.0510 -0.0211 0.035 Uiso 0.581(5) 1 calc R U P B 1
C29A C -0.2605(5) -1.0946(4) -0.0590(4) 0.031(2) Uani 0.581(5) 1 d DG U P B 1
H29A H -0.2707 -1.1406 -0.1020 0.037 Uiso 0.581(5) 1 calc R U P B 1
C30A C -0.3425(4) -1.0805(4) -0.0441(4) 0.038(2) Uani 0.581(5) 1 d DG U P B 1
H30A H -0.4087 -1.1168 -0.0770 0.046 Uiso 0.581(5) 1 calc R U P B 1
C31A C -0.3276(5) -1.0131(5) 0.0188(4) 0.030(2) Uani 0.581(5) 1 d DG U P B 1
H31A H -0.3836 -1.0035 0.0290 0.036 Uiso 0.581(5) 1 calc R U P B 1
C32A C -0.2307(5) -0.9599(4) 0.0669(4) 0.0276(19) Uani 0.581(5) 1 d DG U P B 1
N3C N 0.1320(11) -0.6889(10) 0.2815(10) 0.0284(17) Uani 0.419(5) 1 d D U P B 2
N4C N -0.0115(15) -0.6456(13) 0.3182(17) 0.0241(16) Uani 0.419(5) 1 d D U P B 2
C15C C 0.2074(12) -0.7102(10) 0.2654(11) 0.030(2) Uani 0.419(5) 1 d D U P B 2
H15B H 0.2738 -0.6726 0.2932 0.036 Uiso 0.419(5) 1 calc R U P B 2
C16C C 0.1921(13) -0.7846(11) 0.2099(10) 0.028(2) Uani 0.419(5) 1 d D U P B 2
H16B H 0.2473 -0.7960 0.1993 0.034 Uiso 0.419(5) 1 calc R U P B 2
C17C C 0.0990(12) -0.8422(11) 0.1701(9) 0.026(2) Uani 0.419(5) 1 d D U P B 2
H17B H 0.0894 -0.8941 0.1332 0.031 Uiso 0.419(5) 1 calc R U P B 2
C18C C 0.0176(11) -0.8230(9) 0.1849(9) 0.0216(18) Uani 0.419(5) 1 d D U P B 2
C19C C 0.0392(11) -0.7459(10) 0.2425(10) 0.0223(18) Uani 0.419(5) 1 d D U P B 2
C20C C -0.0376(12) -0.7233(11) 0.2653(13) 0.020(2) Uani 0.419(5) 1 d D U P B 2
C21C C -0.1365(13) -0.7775(12) 0.2276(13) 0.023(2) Uani 0.419(5) 1 d D U P B 2
C22C C -0.2079(16) -0.7527(16) 0.2536(16) 0.024(3) Uani 0.419(5) 1 d D U P B 2
H22B H -0.2739 -0.7894 0.2344 0.028 Uiso 0.419(5) 1 calc R U P B 2
C23C C -0.180(2) -0.674(2) 0.307(3) 0.026(3) Uani 0.419(5) 1 d D U P B 2
H23B H -0.2273 -0.6554 0.3246 0.032 Uiso 0.419(5) 1 calc R U P B 2
C24C C -0.083(2) -0.621(3) 0.336(3) 0.0246(16) Uani 0.419(5) 1 d D U P B 2
H24B H -0.0675 -0.5659 0.3702 0.030 Uiso 0.419(5) 1 calc R U P B 2
C25C C -0.0860(11) -0.8779(9) 0.1440(8) 0.0217(19) Uani 0.419(5) 1 d D U P B 2
C26C C -0.1613(11) -0.8560(9) 0.1658(9) 0.0199(19) Uani 0.419(5) 1 d D U P B 2
N5C N -0.1039(10) -0.9449(8) 0.0843(7) 0.0236(17) Uani 0.419(5) 1 d D U P B 2
N6C N -0.2563(10) -0.9056(8) 0.1295(8) 0.0240(19) Uani 0.419(5) 1 d D U P B 2
C27C C -0.2009(6) -0.9921(6) 0.0449(6) 0.027(2) Uani 0.419(5) 1 d DG U P B 2
C28C C -0.2263(7) -1.0590(6) -0.0215(6) 0.029(2) Uani 0.419(5) 1 d DG U P B 2
H28B H -0.1755 -1.0708 -0.0377 0.035 Uiso 0.419(5) 1 calc R U P B 2
C29C C -0.3261(8) -1.1086(6) -0.0641(5) 0.031(2) Uani 0.419(5) 1 d DG U P B 2
H29B H -0.3434 -1.1543 -0.1095 0.037 Uiso 0.419(5) 1 calc R U P B 2
C30C C -0.4004(6) -1.0912(6) -0.0404(6) 0.038(2) Uani 0.419(5) 1 d DG U P B 2
H30B H -0.4686 -1.1251 -0.0695 0.046 Uiso 0.419(5) 1 calc R U P B 2
C31C C -0.3750(7) -1.0243(6) 0.0260(6) 0.030(2) Uani 0.419(5) 1 d DG U P B 2
H31B H -0.4258 -1.0125 0.0422 0.036 Uiso 0.419(5) 1 calc R U P B 2
C32C C -0.2752(7) -0.9747(6) 0.0686(5) 0.0276(19) Uani 0.419(5) 1 d DG U P B 2
Co2 Co 0.43091(7) -0.16306(6) 0.60124(7) 0.0493(3) Uani 1 1 d . U . . .
S1B S 0.47535(13) -0.27345(12) 0.71425(13) 0.0543(6) Uani 1 1 d . U . . .
O1B O 0.5734(4) -0.2152(3) 0.7647(4) 0.0742(19) Uani 1 1 d . U . . .
O2B O 0.3961(4) -0.2612(3) 0.7377(3) 0.0584(15) Uani 1 1 d . U . . .
O3B O 0.4091(4) -0.3678(3) 0.5119(4) 0.0629(15) Uani 1 1 d . U . . .
O3W O 0.4224(4) -0.2208(3) 0.4931(3) 0.0533(14) Uani 1 1 d D U . . .
H3W1 H 0.405(5) -0.2720(16) 0.484(4) 0.080 Uiso 1 1 d D U . . .
H3W2 H 0.372(4) -0.214(4) 0.462(4) 0.080 Uiso 1 1 d D U . . .
N1B N 0.4412(4) -0.2756(4) 0.6272(4) 0.0486(15) Uani 1 1 d . U . . .
N2B N 0.2703(4) -0.1921(4) 0.5628(4) 0.0490(17) Uani 1 1 d . U . . .
N3B N 0.3981(4) -0.0577(4) 0.5696(4) 0.0537(18) Uani 1 1 d . U . . .
N4B N -0.0160(4) -0.1078(3) 0.4276(4) 0.0457(16) Uani 1 1 d . U . . .
N5B N 0.1187(4) 0.0375(4) 0.4411(4) 0.0474(16) Uani 1 1 d . U . . .
N6B N 0.4738(4) -0.0811(3) 0.7159(4) 0.0468(14) Uani 1 1 d . U . . .
N7B N 0.5908(4) -0.1237(3) 0.6463(4) 0.0440(14) Uani 1 1 d . U . . .
N8B N 0.7601(4) 0.1314(4) 0.9277(4) 0.0417(14) Uani 1 1 d . U . . .
N9B N 0.8868(4) 0.0694(4) 0.8629(3) 0.0407(14) Uani 1 1 d . U . . .
C1B C 0.4819(5) -0.3777(5) 0.6946(5) 0.0495(18) Uani 1 1 d . U . . .
C2B C 0.5112(7) -0.4199(5) 0.7435(6) 0.068(2) Uani 1 1 d . U . . .
H2BA H 0.5294 -0.3948 0.7964 0.081 Uiso 1 1 calc R U . . .
C3B C 0.5133(7) -0.5021(5) 0.7117(6) 0.068(2) Uani 1 1 d . U . . .
H3BA H 0.5343 -0.5333 0.7439 0.082 Uiso 1 1 calc R U . . .
C4B C 0.4858(6) -0.5383(5) 0.6357(6) 0.057(2) Uani 1 1 d . U . . .
H4BA H 0.4864 -0.5946 0.6158 0.069 Uiso 1 1 calc R U . . .
C5B C 0.4568(5) -0.4939(4) 0.5864(5) 0.0479(18) Uani 1 1 d . U . . .
H5BA H 0.4382 -0.5187 0.5334 0.057 Uiso 1 1 calc R U . . .
C6B C 0.4565(5) -0.4120(5) 0.6186(5) 0.0459(17) Uani 1 1 d . U . . .
C7B C 0.4338(5) -0.3502(5) 0.5817(6) 0.0512(18) Uani 1 1 d . U . . .
C8B C 0.2092(5) -0.2585(4) 0.5599(5) 0.048(2) Uani 1 1 d . U . . .
H8BA H 0.2381 -0.2972 0.5801 0.058 Uiso 1 1 calc R U . . .
C9B C 0.1045(5) -0.2749(4) 0.5290(5) 0.0452(19) Uani 1 1 d . U . . .
H9BA H 0.0634 -0.3230 0.5290 0.054 Uiso 1 1 calc R U . . .
C10B C 0.0610(5) -0.2206(4) 0.4983(5) 0.048(2) Uani 1 1 d . U . . .
H10B H -0.0105 -0.2304 0.4767 0.057 Uiso 1 1 calc R U . . .
C11B C 0.1251(5) -0.1502(4) 0.4996(5) 0.048(2) Uani 1 1 d . U . . .
C12B C 0.2283(5) -0.1373(4) 0.5329(5) 0.0443(19) Uani 1 1 d . U . . .
C13B C 0.2979(5) -0.0645(4) 0.5375(5) 0.049(2) Uani 1 1 d . U . . .
C14B C 0.2607(5) -0.0035(4) 0.5115(5) 0.052(2) Uani 1 1 d . U . . .
C15B C 0.3324(5) 0.0675(4) 0.5202(5) 0.054(2) Uani 1 1 d . U . . .
H15C H 0.3107 0.1106 0.5035 0.065 Uiso 1 1 calc R U . . .
C16B C 0.4335(6) 0.0736(5) 0.5530(5) 0.062(3) Uani 1 1 d . U . . .
H16C H 0.4825 0.1218 0.5607 0.074 Uiso 1 1 calc R U . . .
C17B C 0.4637(6) 0.0093(5) 0.5750(5) 0.062(3) Uani 1 1 d . U . . .
H17C H 0.5337 0.0127 0.5947 0.074 Uiso 1 1 calc R U . . .
C18B C 0.0839(5) -0.0914(4) 0.4643(5) 0.0464(19) Uani 1 1 d . U . . .
C19B C 0.1523(5) -0.0180(4) 0.4715(5) 0.0464(19) Uani 1 1 d . U . . .
C20B C -0.0509(5) -0.0549(4) 0.3932(5) 0.0436(18) Uani 1 1 d . U . . .
C21B C -0.1556(5) -0.0708(5) 0.3521(5) 0.055(2) Uani 1 1 d . U . . .
H21A H -0.2013 -0.1180 0.3496 0.066 Uiso 1 1 calc R U . . .
C22B C -0.1916(5) -0.0184(5) 0.3159(5) 0.056(2) Uani 1 1 d . U . . .
H22C H -0.2624 -0.0302 0.2868 0.067 Uiso 1 1 calc R U . . .
C23B C -0.1239(5) 0.0539(5) 0.3214(5) 0.052(2) Uani 1 1 d . U . . .
H23C H -0.1499 0.0893 0.2953 0.062 Uiso 1 1 calc R U . . .
C24B C -0.0238(5) 0.0726(4) 0.3629(5) 0.048(2) Uani 1 1 d . U . . .
H24C H 0.0200 0.1220 0.3671 0.058 Uiso 1 1 calc R U . . .
C25B C 0.0177(5) 0.0185(4) 0.4010(5) 0.0455(19) Uani 1 1 d . U . . .
C26B C 0.4130(6) -0.0625(5) 0.7486(6) 0.0540(19) Uani 1 1 d . U . . .
H26A H 0.3433 -0.0932 0.7226 0.065 Uiso 1 1 calc R U . . .
C27B C 0.4466(6) -0.0003(5) 0.8188(6) 0.059(2) Uani 1 1 d . U . . .
H27A H 0.4007 0.0117 0.8404 0.071 Uiso 1 1 calc R U . . .
C28B C 0.5480(5) 0.0440(5) 0.8572(5) 0.0509(19) Uani 1 1 d . U . . .
H28C H 0.5724 0.0873 0.9054 0.061 Uiso 1 1 calc R U . . .
C29B C 0.6141(5) 0.0250(5) 0.8248(5) 0.0427(16) Uani 1 1 d . U . . .
C30B C 0.5738(5) -0.0385(4) 0.7540(5) 0.0420(16) Uani 1 1 d . U . . .
C31B C 0.6381(5) -0.0638(4) 0.7183(5) 0.0406(16) Uani 1 1 d . U . . .
C32B C 0.7430(5) -0.0305(4) 0.7556(4) 0.0391(15) Uani 1 1 d . U . . .
C33B C 0.8012(5) -0.0622(4) 0.7188(5) 0.0436(17) Uani 1 1 d . U . . .
H33A H 0.8728 -0.0399 0.7421 0.052 Uiso 1 1 calc R U . . .
C34B C 0.7538(5) -0.1256(4) 0.6491(5) 0.0458(18) Uani 1 1 d . U . . .
H34A H 0.7925 -0.1500 0.6253 0.055 Uiso 1 1 calc R U . . .
C35B C 0.6473(5) -0.1542(4) 0.6131(5) 0.0487(19) Uani 1 1 d . U . . .
H35A H 0.6149 -0.1964 0.5638 0.058 Uiso 1 1 calc R U . . .
C36B C 0.7229(5) 0.0663(5) 0.8620(4) 0.0387(15) Uani 1 1 d . U . . .
C37B C 0.7873(5) 0.0367(4) 0.8294(4) 0.0378(15) Uani 1 1 d . U . . .
C38B C 0.8620(5) 0.1678(5) 0.9601(4) 0.0416(16) Uani 1 1 d . U . . .
C39B C 0.9052(6) 0.2392(5) 1.0273(4) 0.0479(18) Uani 1 1 d . U . . .
H39A H 0.8635 0.2610 1.0495 0.057 Uiso 1 1 calc R U . . .
C40B C 1.0076(6) 0.2773(6) 1.0605(5) 0.054(2) Uani 1 1 d . U . . .
H40A H 1.0366 0.3262 1.1050 0.065 Uiso 1 1 calc R U . . .
C41B C 1.0691(6) 0.2443(6) 1.0290(5) 0.055(2) Uani 1 1 d . U . . .
H41A H 1.1399 0.2708 1.0532 0.066 Uiso 1 1 calc R U . . .
C42B C 1.0307(6) 0.1752(6) 0.9646(4) 0.0512(19) Uani 1 1 d . U . . .
H42A H 1.0739 0.1537 0.9440 0.061 Uiso 1 1 calc R U . . .
C43B C 0.9245(5) 0.1360(5) 0.9287(4) 0.0424(16) Uani 1 1 d . U . . .
S1 S 0.24755(14) -0.15127(13) 0.31829(14) 0.0549(6) Uani 1 1 d . U . . .
O1 O 0.2899(4) -0.0652(3) 0.3692(4) 0.0627(15) Uani 1 1 d . U . . .
O2 O 0.2732(4) -0.1694(4) 0.2541(4) 0.0667(16) Uani 1 1 d . U . . .
O3 O 0.1879(4) -0.3192(4) 0.3866(4) 0.0687(18) Uani 1 1 d . U . . .
N1 N 0.2734(4) -0.2143(4) 0.3642(4) 0.0589(19) Uani 1 1 d . U . . .
C1 C 0.1146(5) -0.1833(5) 0.2871(4) 0.0447(19) Uani 1 1 d . U . . .
C2 C 0.0404(5) -0.1537(5) 0.2452(5) 0.051(2) Uani 1 1 d . U . . .
H2A H 0.0568 -0.1084 0.2294 0.061 Uiso 1 1 calc R U . . .
C3 C -0.0581(6) -0.1929(6) 0.2277(5) 0.062(2) Uani 1 1 d . U . . .
H3A H -0.1115 -0.1756 0.1976 0.074 Uiso 1 1 calc R U . . .
C4 C -0.0811(6) -0.2573(6) 0.2530(5) 0.061(2) Uani 1 1 d . U . . .
H4A H -0.1497 -0.2819 0.2414 0.073 Uiso 1 1 calc R U . . .
C5 C -0.0051(6) -0.2867(5) 0.2955(5) 0.056(2) Uani 1 1 d . U . . .
H5A H -0.0204 -0.3312 0.3124 0.068 Uiso 1 1 calc R U . . .
C6 C 0.0931(5) -0.2475(5) 0.3114(5) 0.0472(19) Uani 1 1 d . U . . .
C7 C 0.1883(6) -0.2649(5) 0.3569(5) 0.057(2) Uani 1 1 d . U . . .
C1S C 0.4514(9) -0.2284(8) 0.2356(7) 0.086(4) Uani 0.75 1 d D U P C 1
H1S H 0.4139 -0.1886 0.2506 0.103 Uiso 0.75 1 calc R U P C 1
Cl1 Cl 0.3907(4) -0.2686(3) 0.1371(3) 0.1352(18) Uani 0.75 1 d D U P C 1
Cl2 Cl 0.4506(3) -0.2924(2) 0.2883(3) 0.1019(13) Uani 0.75 1 d D U P C 1
Cl3 Cl 0.5712(2) -0.1654(2) 0.2659(2) 0.0820(11) Uani 0.75 1 d D U P C 1
C2S C -0.3373(13) -0.6624(8) 0.0886(9) 0.062(4) Uani 0.5 1 d D U P D 1
H2S H -0.2639 -0.6455 0.1243 0.074 Uiso 0.5 1 calc R U P D 1
Cl4 Cl -0.3428(5) -0.5808(4) 0.0570(4) 0.108(2) Uani 0.5 1 d D U P D 1
Cl5 Cl -0.3915(4) -0.6624(4) 0.1494(3) 0.1012(19) Uani 0.5 1 d D U P D 1
Cl6 Cl -0.3500(5) -0.7536(4) 0.0346(4) 0.124(2) Uani 0.5 1 d D U P D 1
O4W O 0.5048(12) -0.3587(9) 0.1537(7) 0.084(4) Uani 0.5 1 d D . P . .
H4W1 H 0.524(17) -0.341(10) 0.126(10) 0.126 Uiso 0.5 1 d D U P . .
H4W2 H 0.493(18) -0.410(2) 0.135(11) 0.126 Uiso 0.5 1 d D U P . .

loop_
_atom_site_aniso_label
_atom_site_aniso_U_11
_atom_site_aniso_U_22
_atom_site_aniso_U_33
_atom_site_aniso_U_23
_atom_site_aniso_U_13
_atom_site_aniso_U_12
Co1 0.0307(5) 0.0508(6) 0.0441(6) 0.0299(5) 0.0239(5) 0.0199(5)
S1A 0.0453(12) 0.0860(16) 0.0618(14) 0.0558(13) 0.0292(11) 0.0354(12)
S2A 0.0322(9) 0.0186(8) 0.0329(9) 0.0085(7) 0.0150(8) 0.0096(7)
O1A 0.054(3) 0.084(4) 0.058(3) 0.045(3) 0.026(3) 0.026(3)
O2A 0.053(3) 0.080(4) 0.076(4) 0.053(3) 0.041(3) 0.039(3)
O3A 0.048(3) 0.145(6) 0.095(5) 0.093(5) 0.045(3) 0.040(3)
O4A 0.038(3) 0.034(3) 0.037(3) 0.011(2) 0.020(2) 0.021(2)
O5A 0.044(3) 0.018(2) 0.047(3) 0.009(2) 0.015(2) 0.009(2)
O6A 0.053(3) 0.022(2) 0.048(3) 0.009(2) 0.028(3) 0.018(2)
O1W 0.033(3) 0.091(4) 0.061(3) 0.054(3) 0.022(3) 0.022(3)
O2W 0.039(3) 0.029(3) 0.061(3) 0.028(3) 0.020(3) 0.011(2)
N1A 0.042(3) 0.071(4) 0.053(3) 0.042(3) 0.030(3) 0.027(3)
N2A 0.033(3) 0.025(3) 0.036(3) 0.012(2) 0.020(2) 0.010(2)
C1A 0.055(4) 0.063(6) 0.051(5) 0.037(5) 0.023(3) 0.020(4)
C2A 0.073(5) 0.068(8) 0.060(7) 0.042(6) 0.022(4) 0.027(4)
C3A 0.086(5) 0.077(8) 0.067(7) 0.049(7) 0.025(4) 0.020(5)
C4A 0.089(5) 0.082(8) 0.065(7) 0.048(7) 0.028(4) 0.018(5)
C5A 0.070(5) 0.075(8) 0.057(7) 0.040(6) 0.028(4) 0.011(4)
C6A 0.055(4) 0.061(7) 0.050(5) 0.034(5) 0.025(3) 0.016(4)
C1C 0.055(4) 0.063(6) 0.051(5) 0.037(5) 0.023(3) 0.020(4)
C2C 0.073(5) 0.068(8) 0.060(7) 0.042(6) 0.022(4) 0.027(4)
C3C 0.086(5) 0.077(8) 0.067(7) 0.049(7) 0.025(4) 0.020(5)
C4C 0.089(5) 0.082(8) 0.065(7) 0.048(7) 0.028(4) 0.018(5)
C5C 0.070(5) 0.075(8) 0.057(7) 0.040(6) 0.028(4) 0.011(4)
C6C 0.055(4) 0.061(7) 0.050(5) 0.034(5) 0.025(3) 0.016(4)
C7A 0.051(4) 0.105(7) 0.071(5) 0.064(5) 0.035(3) 0.030(4)
C8A 0.032(3) 0.021(3) 0.040(3) 0.013(2) 0.022(3) 0.006(3)
C9A 0.059(5) 0.035(4) 0.050(4) 0.027(3) 0.034(4) 0.022(3)
C10A 0.076(6) 0.054(4) 0.055(4) 0.036(4) 0.042(4) 0.028(4)
C11A 0.078(6) 0.070(5) 0.043(4) 0.030(4) 0.037(4) 0.034(4)
C12A 0.059(5) 0.046(4) 0.036(3) 0.014(3) 0.030(3) 0.023(4)
C13A 0.032(4) 0.025(3) 0.030(3) 0.009(2) 0.020(3) 0.008(3)
C14A 0.030(3) 0.022(3) 0.036(3) 0.010(2) 0.019(3) 0.009(3)
N3A 0.024(4) 0.040(4) 0.030(4) 0.018(3) 0.016(3) 0.013(3)
N4A 0.028(3) 0.028(4) 0.023(3) 0.010(3) 0.015(3) 0.013(2)
C15A 0.022(5) 0.038(6) 0.030(5) 0.010(4) 0.014(4) 0.009(4)
C16A 0.020(5) 0.038(6) 0.029(5) 0.010(4) 0.013(4) 0.012(4)
C17A 0.021(5) 0.035(5) 0.023(4) 0.010(4) 0.012(4) 0.012(3)
C18A 0.023(4) 0.029(4) 0.022(3) 0.014(3) 0.012(3) 0.013(3)
C19A 0.022(4) 0.031(4) 0.023(3) 0.014(3) 0.015(3) 0.013(3)
C20A 0.024(4) 0.027(4) 0.018(3) 0.014(3) 0.013(3) 0.012(3)
C21A 0.024(4) 0.025(4) 0.025(3) 0.013(3) 0.014(3) 0.011(3)
C22A 0.025(4) 0.030(4) 0.024(5) 0.014(4) 0.014(3) 0.011(3)
C23A 0.025(4) 0.028(4) 0.027(5) 0.007(4) 0.013(3) 0.010(3)
C24A 0.028(4) 0.025(4) 0.022(4) 0.004(3) 0.013(4) 0.009(3)
C25A 0.021(4) 0.026(4) 0.021(3) 0.010(3) 0.012(3) 0.010(3)
C26A 0.023(4) 0.022(3) 0.023(3) 0.014(2) 0.013(3) 0.010(3)
N5A 0.028(4) 0.024(4) 0.023(3) 0.010(3) 0.012(3) 0.009(3)
N6A 0.025(5) 0.025(3) 0.026(3) 0.009(3) 0.014(3) 0.008(3)
C27A 0.031(5) 0.024(4) 0.025(3) 0.005(3) 0.013(3) 0.008(3)
C28A 0.033(4) 0.025(4) 0.026(4) 0.003(3) 0.011(4) 0.010(4)
C29A 0.036(4) 0.024(4) 0.026(4) 0.003(3) 0.011(4) 0.005(4)
C30A 0.035(5) 0.035(5) 0.035(4) 0.003(3) 0.012(4) 0.008(4)
C31A 0.034(5) 0.027(4) 0.029(4) 0.010(3) 0.015(3) 0.005(3)
C32A 0.034(4) 0.023(4) 0.027(3) 0.008(3) 0.015(3) 0.006(3)
N3C 0.024(4) 0.040(4) 0.030(4) 0.018(3) 0.016(3) 0.013(3)
N4C 0.028(3) 0.028(4) 0.023(3) 0.010(3) 0.015(3) 0.013(2)
C15C 0.022(5) 0.038(6) 0.030(5) 0.010(4) 0.014(4) 0.009(4)
C16C 0.020(5) 0.038(6) 0.029(5) 0.010(4) 0.013(4) 0.012(4)
C17C 0.021(5) 0.035(5) 0.023(4) 0.010(4) 0.012(4) 0.012(3)
C18C 0.023(4) 0.029(4) 0.022(3) 0.014(3) 0.012(3) 0.013(3)
C19C 0.022(4) 0.031(4) 0.023(3) 0.014(3) 0.015(3) 0.013(3)
C20C 0.024(4) 0.027(4) 0.018(3) 0.014(3) 0.013(3) 0.012(3)
C21C 0.024(4) 0.025(4) 0.025(3) 0.013(3) 0.014(3) 0.011(3)
C22C 0.025(4) 0.030(4) 0.024(5) 0.014(4) 0.014(3) 0.011(3)
C23C 0.025(4) 0.028(4) 0.027(5) 0.007(4) 0.013(3) 0.010(3)
C24C 0.028(4) 0.025(4) 0.022(4) 0.004(3) 0.013(4) 0.009(3)
C25C 0.021(4) 0.026(4) 0.021(3) 0.010(3) 0.012(3) 0.010(3)
C26C 0.023(4) 0.022(3) 0.023(3) 0.014(2) 0.013(3) 0.010(3)
N5C 0.028(4) 0.024(4) 0.023(3) 0.010(3) 0.012(3) 0.009(3)
N6C 0.025(5) 0.025(3) 0.026(3) 0.009(3) 0.014(3) 0.008(3)
C27C 0.031(5) 0.024(4) 0.025(3) 0.005(3) 0.013(3) 0.008(3)
C28C 0.033(4) 0.025(4) 0.026(4) 0.003(3) 0.011(4) 0.010(4)
C29C 0.036(4) 0.024(4) 0.026(4) 0.003(3) 0.011(4) 0.005(4)
C30C 0.035(5) 0.035(5) 0.035(4) 0.003(3) 0.012(4) 0.008(4)
C31C 0.034(5) 0.027(4) 0.029(4) 0.010(3) 0.015(3) 0.005(3)
C32C 0.034(4) 0.023(4) 0.027(3) 0.008(3) 0.015(3) 0.006(3)
Co2 0.0203(5) 0.0317(6) 0.0975(9) 0.0382(6) 0.0160(5) 0.0068(4)
S1B 0.0211(9) 0.0329(11) 0.0929(16) 0.0342(11) -0.0005(10) 0.0051(8)
O1B 0.026(3) 0.050(3) 0.115(5) 0.042(3) -0.010(3) 0.003(2)
O2B 0.033(3) 0.038(3) 0.088(4) 0.025(3) 0.007(3) 0.011(2)
O3B 0.060(4) 0.040(3) 0.104(4) 0.043(3) 0.036(3) 0.020(3)
O3W 0.030(3) 0.047(3) 0.090(4) 0.044(3) 0.018(3) 0.013(2)
N1B 0.015(3) 0.032(3) 0.091(4) 0.035(3) 0.005(3) 0.004(2)
N2B 0.024(3) 0.034(3) 0.095(5) 0.040(3) 0.019(3) 0.009(2)
N3B 0.022(3) 0.039(3) 0.104(5) 0.041(3) 0.019(3) 0.009(2)
N4B 0.024(3) 0.027(3) 0.086(4) 0.028(3) 0.017(3) 0.008(2)
N5B 0.026(3) 0.034(3) 0.086(5) 0.029(3) 0.022(3) 0.009(2)
N6B 0.026(3) 0.033(3) 0.096(4) 0.043(3) 0.026(3) 0.010(2)
N7B 0.025(3) 0.025(3) 0.087(4) 0.031(3) 0.019(3) 0.011(2)
N8B 0.033(3) 0.054(4) 0.053(3) 0.040(3) 0.018(3) 0.016(3)
N9B 0.031(3) 0.052(3) 0.052(3) 0.041(3) 0.015(3) 0.013(2)
C1B 0.026(4) 0.035(4) 0.086(4) 0.035(3) 0.012(4) 0.007(3)
C2B 0.065(6) 0.051(4) 0.099(6) 0.045(4) 0.031(5) 0.028(4)
C3B 0.076(6) 0.053(5) 0.100(5) 0.051(4) 0.040(5) 0.035(4)
C4B 0.046(5) 0.046(4) 0.104(5) 0.047(4) 0.038(5) 0.028(4)
C5B 0.030(4) 0.036(4) 0.092(5) 0.038(3) 0.028(4) 0.013(3)
C6B 0.014(3) 0.038(3) 0.092(4) 0.038(3) 0.019(3) 0.009(3)
C7B 0.027(4) 0.038(4) 0.098(4) 0.043(3) 0.021(4) 0.011(3)
C8B 0.031(3) 0.036(4) 0.090(6) 0.041(4) 0.024(4) 0.010(3)
C9B 0.028(3) 0.027(4) 0.086(6) 0.032(4) 0.020(3) 0.008(3)
C10B 0.024(3) 0.031(4) 0.092(6) 0.035(4) 0.020(4) 0.004(3)
C11B 0.024(3) 0.029(3) 0.093(6) 0.032(4) 0.019(3) 0.008(3)
C12B 0.019(3) 0.028(3) 0.087(5) 0.031(4) 0.016(3) 0.007(2)
C13B 0.022(3) 0.025(3) 0.102(6) 0.033(4) 0.020(3) 0.005(2)
C14B 0.028(3) 0.033(4) 0.099(6) 0.037(4) 0.019(3) 0.009(3)
C15B 0.026(3) 0.031(4) 0.107(7) 0.039(4) 0.020(4) 0.007(3)
C16B 0.031(4) 0.034(4) 0.123(7) 0.048(5) 0.023(4) 0.002(3)
C17B 0.026(4) 0.039(4) 0.126(8) 0.050(5) 0.025(4) 0.006(3)
C18B 0.025(3) 0.027(3) 0.090(5) 0.031(4) 0.020(3) 0.009(3)
C19B 0.025(3) 0.029(3) 0.087(5) 0.029(4) 0.020(3) 0.007(3)
C20B 0.029(3) 0.026(3) 0.081(5) 0.024(3) 0.023(3) 0.014(3)
C21B 0.022(3) 0.037(4) 0.104(6) 0.035(4) 0.017(3) 0.008(3)
C22B 0.024(4) 0.039(4) 0.098(6) 0.033(4) 0.013(4) 0.010(3)
C23B 0.032(4) 0.041(4) 0.089(6) 0.033(4) 0.022(4) 0.019(3)
C24B 0.032(3) 0.031(4) 0.089(5) 0.030(4) 0.024(3) 0.015(3)
C25B 0.024(3) 0.029(3) 0.087(5) 0.027(4) 0.022(3) 0.009(3)
C26B 0.027(4) 0.048(4) 0.109(5) 0.054(4) 0.031(4) 0.017(3)
C27B 0.040(4) 0.066(5) 0.106(6) 0.061(4) 0.038(4) 0.031(4)
C28B 0.035(4) 0.065(5) 0.084(5) 0.054(4) 0.033(4) 0.029(3)
C29B 0.029(3) 0.044(4) 0.077(4) 0.047(3) 0.025(3) 0.019(3)
C30B 0.025(3) 0.036(4) 0.081(4) 0.043(3) 0.022(3) 0.012(3)
C31B 0.023(3) 0.030(3) 0.083(4) 0.039(3) 0.022(3) 0.013(2)
C32B 0.026(3) 0.034(3) 0.071(4) 0.037(3) 0.019(3) 0.016(3)
C33B 0.027(3) 0.027(4) 0.082(5) 0.031(3) 0.022(3) 0.008(3)
C34B 0.029(3) 0.025(4) 0.088(5) 0.025(3) 0.024(3) 0.009(3)
C35B 0.027(3) 0.024(4) 0.092(5) 0.022(4) 0.020(3) 0.010(3)
C36B 0.031(3) 0.045(4) 0.060(4) 0.043(3) 0.020(3) 0.018(3)
C37B 0.030(3) 0.038(3) 0.062(4) 0.041(3) 0.019(3) 0.013(3)
C38B 0.037(3) 0.062(4) 0.039(3) 0.041(3) 0.013(3) 0.016(3)
C39B 0.046(4) 0.070(5) 0.042(4) 0.042(3) 0.016(3) 0.020(3)
C40B 0.046(4) 0.078(5) 0.044(4) 0.039(4) 0.013(3) 0.017(4)
C41B 0.035(4) 0.090(6) 0.044(4) 0.040(4) 0.009(3) 0.016(4)
C42B 0.035(4) 0.084(5) 0.045(4) 0.041(4) 0.016(3) 0.015(3)
C43B 0.035(3) 0.059(4) 0.044(4) 0.040(3) 0.014(3) 0.012(3)
S1 0.0292(10) 0.0554(13) 0.1034(18) 0.0612(13) 0.0273(11) 0.0173(9)
O1 0.039(3) 0.050(3) 0.114(4) 0.059(3) 0.029(3) 0.008(2)
O2 0.045(3) 0.078(4) 0.121(4) 0.075(4) 0.049(3) 0.030(3)
O3 0.047(3) 0.061(4) 0.108(5) 0.064(4) 0.021(3) 0.012(3)
N1 0.033(3) 0.054(4) 0.105(5) 0.060(4) 0.023(3) 0.014(3)
C1 0.030(3) 0.053(4) 0.070(5) 0.044(4) 0.023(3) 0.017(3)
C2 0.037(4) 0.071(5) 0.064(5) 0.047(4) 0.023(3) 0.022(3)
C3 0.035(4) 0.092(6) 0.080(6) 0.060(5) 0.024(4) 0.024(4)
C4 0.029(4) 0.088(6) 0.078(6) 0.052(5) 0.020(4) 0.015(4)
C5 0.039(4) 0.071(5) 0.070(5) 0.047(5) 0.021(4) 0.010(3)
C6 0.034(3) 0.050(4) 0.065(5) 0.035(4) 0.019(3) 0.011(3)
C7 0.039(4) 0.056(5) 0.092(6) 0.053(5) 0.025(4) 0.013(3)
C1S 0.075(5) 0.084(5) 0.104(5) 0.047(4) 0.036(4) 0.017(4)
Cl1 0.104(3) 0.148(4) 0.132(3) 0.052(3) 0.052(3) -0.028(3)
Cl2 0.103(3) 0.075(2) 0.172(4) 0.079(3) 0.074(3) 0.044(2)
Cl3 0.0433(16) 0.097(2) 0.131(3) 0.088(2) 0.0325(18) 0.0152(16)
C2S 0.064(6) 0.069(5) 0.060(5) 0.023(4) 0.040(4) 0.003(4)
Cl4 0.103(4) 0.111(4) 0.109(4) 0.072(4) 0.023(3) 0.022(3)
Cl5 0.075(3) 0.171(5) 0.068(3) 0.041(3) 0.041(3) 0.041(3)
Cl6 0.107(5) 0.102(4) 0.128(5) 0.012(3) 0.028(4) 0.040(4)
O4W 0.097(11) 0.077(9) 0.053(8) 0.034(7) 0.000(7) 0.015(9)

loop_
_atom_type_symbol
_atom_type_description
_atom_type_scat_dispersion_real
_atom_type_scat_dispersion_imag
_atom_type_scat_source
C C 0.0033 0.0016 'International Tables Vol C Tables 4.2.6.8 and 6.1.1.4'
H H 0.0000 0.0000 'International Tables Vol C Tables 4.2.6.8 and 6.1.1.4'
N N 0.0061 0.0033 'International Tables Vol C Tables 4.2.6.8 and 6.1.1.4'
O O 0.0106 0.0060 'International Tables Vol C Tables 4.2.6.8 and 6.1.1.4'
S S 0.1246 0.1234 'International Tables Vol C Tables 4.2.6.8 and 6.1.1.4'
Cl Cl 0.1484 0.1585 'International Tables Vol C Tables 4.2.6.8 and 6.1.1.4'
Co Co 0.3494 0.9721 'International Tables Vol C Tables 4.2.6.8 and 6.1.1.4'

loop_
_geom_angle_atom_site_label_1
_geom_angle_atom_site_label_2
_geom_angle_atom_site_label_3
_geom_angle
_geom_angle_site_symmetry_1
_geom_angle_site_symmetry_3
N3A Co1 N4A 81.8(4) . .
N3A Co1 O2W 173.0(4) . .
N4A Co1 O2W 93.4(4) . .
N3A Co1 O1W 85.4(3) . .
N4A Co1 O1W 167.2(4) . .
O2W Co1 O1W 99.4(2) . .
N3A Co1 N2A 98.4(4) . .
N4A Co1 N2A 91.7(8) . .
O2W Co1 N2A 86.69(19) . .
O1W Co1 N2A 89.81(19) . .
N3A Co1 N1A 88.6(5) . .
N4A Co1 N1A 89.9(8) . .
O2W Co1 N1A 86.4(2) . .
O1W Co1 N1A 90.2(2) . .
N2A Co1 N1A 173.0(2) . .
O2W Co1 N4C 95.8(4) . .
O1W Co1 N4C 164.8(5) . .
N2A Co1 N4C 90.6(10) . .
N1A Co1 N4C 91.2(10) . .
O2W Co1 N3C 164.9(4) . .
O1W Co1 N3C 94.8(4) . .
N2A Co1 N3C 98.5(5) . .
N1A Co1 N3C 88.5(6) . .
N4C Co1 N3C 70.1(5) . .
O2A S1A O1A 114.3(3) . .
O2A S1A N1A 111.5(3) . .
O1A S1A N1A 111.1(3) . .
O2A S1A C1C 118.3(9) . .
O1A S1A C1C 101.4(9) . .
N1A S1A C1C 98.8(8) . .
O2A S1A C1A 107.1(5) . .
O1A S1A C1A 116.3(5) . .
N1A S1A C1A 94.8(4) . .
O5A S2A O4A 116.1(3) . .
O5A S2A N2A 110.5(3) . .
O4A S2A N2A 111.5(3) . .
O5A S2A C8A 110.7(3) . .
O4A S2A C8A 110.0(3) . .
N2A S2A C8A 96.5(3) . .
Co1 O1W H1W1 98(6) . .
Co1 O1W H1W2 132(7) . .
H1W1 O1W H1W2 105(3) . .
Co1 O2W H2W1 106(5) . .
Co1 O2W H2W2 125(5) . .
H2W1 O2W H2W2 103(6) . .
C7A N1A S1A 111.9(5) . .
C7A N1A Co1 124.3(5) . .
S1A N1A Co1 122.6(3) . .
C14A N2A S2A 111.6(4) . .
C14A N2A Co1 129.4(4) . .
S2A N2A Co1 118.7(3) . .
C2A C1A C6A 120.0 . .
C2A C1A S1A 130.2(6) . .
C6A C1A S1A 109.8(6) . .
C3A C2A C1A 120.0 . .
C3A C2A H2AA 120.0 . .
C1A C2A H2AA 120.0 . .
C4A C3A C2A 120.0 . .
C4A C3A H3AA 120.0 . .
C2A C3A H3AA 120.0 . .
C3A C4A C5A 120.0 . .
C3A C4A H4AA 120.0 . .
C5A C4A H4AA 120.0 . .
C4A C5A C6A 120.0 . .
C4A C5A H5AA 120.0 . .
C6A C5A H5AA 120.0 . .
C5A C6A C1A 120.0 . .
C5A C6A C7A 130.4(8) . .
C1A C6A C7A 109.6(8) . .
C2C C1C C6C 120.0 . .
C2C C1C S1A 133.9(12) . .
C6C C1C S1A 105.5(12) . .
C1C C2C C3C 120.0 . .
C1C C2C H2C 120.0 . .
C3C C2C H2C 120.0 . .
C4C C3C C2C 120.0 . .
C4C C3C H3C 120.0 . .
C2C C3C H3C 120.0 . .
C3C C4C C5C 120.0 . .
C3C C4C H4C 120.0 . .
C5C C4C H4C 120.0 . .
C6C C5C C4C 120.0 . .
C6C C5C H5C 120.0 . .
C4C C5C H5C 120.0 . .
C5C C6C C1C 120.0 . .
C5C C6C C7A 124.6(13) . .
C1C C6C C7A 114.7(14) . .
O3A C7A N1A 125.0(7) . .
O3A C7A C6A 121.5(8) . .
N1A C7A C6A 113.4(8) . .
O3A C7A C6C 125.0(11) . .
N1A C7A C6C 108.4(10) . .
C9A C8A C13A 121.0(6) . .
C9A C8A S2A 130.5(5) . .
C13A C8A S2A 108.5(5) . .
C10A C9A C8A 117.6(7) . .
C10A C9A H9AA 121.2 . .
C8A C9A H9AA 121.2 . .
C9A C10A C11A 121.7(7) . .
C9A C10A H10A 119.2 . .
C11A C10A H10A 119.2 . .
C12A C11A C10A 119.9(7) . .
C12A C11A H11A 120.1 . .
C10A C11A H11A 120.1 . .
C13A C12A C11A 118.1(7) . .
C13A C12A H12A 121.0 . .
C11A C12A H12A 121.0 . .
C12A C13A C8A 121.7(6) . .
C12A C13A C14A 127.9(6) . .
C8A C13A C14A 110.3(5) . .
O6A C14A N2A 125.0(6) . .
O6A C14A C13A 122.0(6) . .
N2A C14A C13A 113.0(5) . .
C15A N3A C19A 118.4(9) . .
C15A N3A Co1 128.6(8) . .
C19A N3A Co1 112.3(6) . .
C24A N4A C20A 118.2(10) . .
C24A N4A Co1 129.6(10) . .
C20A N4A Co1 112.0(8) . .
N3A C15A C16A 122.4(11) . .
N3A C15A H15A 118.8 . .
C16A C15A H15A 118.8 . .
C17A C16A C15A 119.7(9) . .
C17A C16A H16A 120.1 . .
C15A C16A H16A 120.1 . .
C16A C17A C18A 119.3(10) . .
C16A C17A H17A 120.4 . .
C18A C17A H17A 120.4 . .
C17A C18A C19A 118.1(10) . .
C17A C18A C25A 123.9(9) . .
C19A C18A C25A 117.9(8) . .
N3A C19A C18A 122.1(8) . .
N3A C19A C20A 116.4(8) . .
C18A C19A C20A 121.5(9) . .
N4A C20A C21A 122.5(9) . .
N4A C20A C19A 116.6(9) . .
C21A C20A C19A 120.9(9) . .
C20A C21A C22A 117.7(9) . .
C20A C21A C26A 119.0(8) . .
C22A C21A C26A 122.9(10) . .
C23A C22A C21A 118.7(11) . .
C23A C22A H22A 120.6 . .
C21A C22A H22A 120.6 . .
C22A C23A C24A 119.2(12) . .
C22A C23A H23A 120.4 . .
C24A C23A H23A 120.4 . .
N4A C24A C23A 123.4(12) . .
N4A C24A H24A 118.3 . .
C23A C24A H24A 118.3 . .
N5A C25A C26A 123.3(10) . .
N5A C25A C18A 116.3(9) . .
C26A C25A C18A 120.4(8) . .
N6A C26A C25A 121.5(9) . .
N6A C26A C21A 118.4(8) . .
C25A C26A C21A 120.1(9) . .
C25A N5A C27A 115.2(8) . .
C26A N6A C32A 116.0(8) . .
N5A C27A C28A 117.7(6) . .
N5A C27A C32A 122.2(6) . .
C28A C27A C32A 120.0 . .
C27A C28A C29A 120.0 . .
C27A C28A H28A 120.0 . .
C29A C28A H28A 120.0 . .
C30A C29A C28A 120.0 . .
C30A C29A H29A 120.0 . .
C28A C29A H29A 120.0 . .
C29A C30A C31A 120.0 . .
C29A C30A H30A 120.0 . .
C31A C30A H30A 120.0 . .
C30A C31A C32A 120.0 . .
C30A C31A H31A 120.0 . .
C32A C31A H31A 120.0 . .
N6A C32A C31A 118.1(6) . .
N6A C32A C27A 121.7(6) . .
C31A C32A C27A 120.0 . .
C15C N3C C19C 116.8(12) . .
C15C N3C Co1 125.4(10) . .
C19C N3C Co1 117.4(8) . .
C24C N4C C20C 117.8(14) . .
C24C N4C Co1 122.3(14) . .
C20C N4C Co1 119.5(10) . .
N3C C15C C16C 122.6(14) . .
N3C C15C H15B 118.7 . .
C16C C15C H15B 118.7 . .
C17C C16C C15C 121.1(13) . .
C17C C16C H16B 119.5 . .
C15C C16C H16B 119.5 . .
C16C C17C C18C 118.6(13) . .
C16C C17C H17B 120.7 . .
C18C C17C H17B 120.7 . .
C17C C18C C19C 117.0(13) . .
C17C C18C C25C 123.6(12) . .
C19C C18C C25C 119.3(11) . .
N3C C19C C18C 123.8(11) . .
N3C C19C C20C 115.1(11) . .
C18C C19C C20C 121.1(12) . .
N4C C20C C21C 123.3(11) . .
N4C C20C C19C 117.0(12) . .
C21C C20C C19C 119.4(11) . .
C20C C21C C22C 116.8(12) . .
C20C C21C C26C 120.3(11) . .
C22C C21C C26C 123.0(13) . .
C23C C22C C21C 118.5(14) . .
C23C C22C H22B 120.8 . .
C21C C22C H22B 120.8 . .
C24C C23C C22C 120.6(15) . .
C24C C23C H23B 119.7 . .
C22C C23C H23B 119.7 . .
N4C C24C C23C 122.4(17) . .
N4C C24C H24B 118.8 . .
C23C C24C H24B 118.8 . .
N5C C25C C26C 123.8(13) . .
N5C C25C C18C 116.4(11) . .
C26C C25C C18C 119.7(11) . .
N6C C26C C25C 120.7(11) . .
N6C C26C C21C 119.2(11) . .
C25C C26C C21C 120.1(12) . .
C25C N5C C27C 115.5(11) . .
C26C N6C C32C 115.8(11) . .
N5C C27C C28C 118.5(8) . .
N5C C27C C32C 121.5(8) . .
C28C C27C C32C 120.0 . .
C29C C28C C27C 120.0 . .
C29C C28C H28B 120.0 . .
C27C C28C H28B 120.0 . .
C28C C29C C30C 120.0 . .
C28C C29C H29B 120.0 . .
C30C C29C H29B 120.0 . .
C31C C30C C29C 120.0 . .
C31C C30C H30B 120.0 . .
C29C C30C H30B 120.0 . .
C30C C31C C32C 120.0 . .
C30C C31C H31B 120.0 . .
C32C C31C H31B 120.0 . .
N6C C32C C31C 117.3(8) . .
N6C C32C C27C 122.4(8) . .
C31C C32C C27C 120.0 . .
O3W Co2 N7B 90.3(2) . .
O3W Co2 N2B 94.0(2) . .
N7B Co2 N2B 174.7(2) . .
O3W Co2 N3B 88.9(2) . .
N7B Co2 N3B 99.3(2) . .
N2B Co2 N3B 77.7(2) . .
O3W Co2 N6B 165.1(2) . .
N7B Co2 N6B 77.2(2) . .
N2B Co2 N6B 98.1(2) . .
N3B Co2 N6B 85.3(2) . .
O3W Co2 N1B 91.2(2) . .
N7B Co2 N1B 88.7(2) . .
N2B Co2 N1B 94.3(2) . .
N3B Co2 N1B 172.0(2) . .
N6B Co2 N1B 96.5(2) . .
O2B S1B O1B 114.8(4) . .
O2B S1B N1B 109.8(3) . .
O1B S1B N1B 111.8(4) . .
O2B S1B C1B 112.0(3) . .
O1B S1B C1B 111.0(3) . .
N1B S1B C1B 95.9(4) . .
Co2 O3W H3W1 106(6) . .
Co2 O3W H3W2 107(6) . .
H3W1 O3W H3W2 102(3) . .
C7B N1B S1B 110.4(5) . .
C7B N1B Co2 128.4(6) . .
S1B N1B Co2 120.8(4) . .
C8B N2B C12B 118.2(6) . .
C8B N2B Co2 127.5(5) . .
C12B N2B Co2 114.1(4) . .
C17B N3B C13B 118.5(6) . .
C17B N3B Co2 127.8(5) . .
C13B N3B Co2 113.6(4) . .
C18B N4B C20B 117.4(6) . .
C19B N5B C25B 116.3(6) . .
C26B N6B C30B 118.4(7) . .
C26B N6B Co2 127.3(6) . .
C30B N6B Co2 113.9(5) . .
C35B N7B C31B 119.0(6) . .
C35B N7B Co2 126.1(5) . .
C31B N7B Co2 114.8(4) . .
C36B N8B C38B 116.1(6) . .
C37B N9B C43B 116.3(6) . .
C6B C1B C2B 122.8(8) . .
C6B C1B S1B 107.8(5) . .
C2B C1B S1B 129.4(8) . .
C1B C2B C3B 116.7(9) . .
C1B C2B H2BA 121.7 . .
C3B C2B H2BA 121.7 . .
C4B C3B C2B 121.5(8) . .
C4B C3B H3BA 119.3 . .
C2B C3B H3BA 119.3 . .
C3B C4B C5B 121.3(8) . .
C3B C4B H4BA 119.4 . .
C5B C4B H4BA 119.4 . .
C6B C5B C4B 116.9(8) . .
C6B C5B H5BA 121.6 . .
C4B C5B H5BA 121.6 . .
C1B C6B C5B 120.9(7) . .
C1B C6B C7B 110.3(7) . .
C5B C6B C7B 128.8(9) . .
O3B C7B N1B 122.9(7) . .
O3B C7B C6B 121.4(8) . .
N1B C7B C6B 115.7(8) . .
N2B C8B C9B 123.3(6) . .
N2B C8B H8BA 118.4 . .
C9B C8B H8BA 118.4 . .
C10B C9B C8B 119.3(6) . .
C10B C9B H9BA 120.4 . .
C8B C9B H9BA 120.4 . .
C9B C10B C11B 118.2(6) . .
C9B C10B H10B 120.9 . .
C11B C10B H10B 120.9 . .
C12B C11B C10B 119.1(6) . .
C12B C11B C18B 119.5(6) . .
C10B C11B C18B 121.4(6) . .
N2B C12B C11B 122.0(6) . .
N2B C12B C13B 116.8(6) . .
C11B C12B C13B 121.3(6) . .
N3B C13B C14B 122.5(6) . .
N3B C13B C12B 117.4(6) . .
C14B C13B C12B 120.0(6) . .
C13B C14B C15B 117.4(6) . .
C13B C14B C19B 119.9(6) . .
C15B C14B C19B 122.5(6) . .
C16B C15B C14B 119.3(6) . .
C16B C15B H15C 120.3 . .
C14B C15B H15C 120.3 . .
C15B C16B C17B 119.6(6) . .
C15B C16B H16C 120.2 . .
C17B C16B H16C 120.2 . .
N3B C17B C16B 122.6(7) . .
N3B C17B H17C 118.7 . .
C16B C17B H17C 118.7 . .
N4B C18B C19B 122.0(6) . .
N4B C18B C11B 118.9(6) . .
C19B C18B C11B 119.1(6) . .
N5B C19B C18B 121.4(6) . .
N5B C19B C14B 118.9(6) . .
C18B C19B C14B 119.7(6) . .
N4B C20B C21B 119.5(6) . .
N4B C20B C25B 120.3(6) . .
C21B C20B C25B 120.2(6) . .
C22B C21B C20B 119.9(7) . .
C22B C21B H21A 120.0 . .
C20B C21B H21A 120.0 . .
C21B C22B C23B 120.4(7) . .
C21B C22B H22C 119.8 . .
C23B C22B H22C 119.8 . .
C24B C23B C22B 121.0(7) . .
C24B C23B H23C 119.5 . .
C22B C23B H23C 119.5 . .
C23B C24B C25B 120.5(7) . .
C23B C24B H24C 119.8 . .
C25B C24B H24C 119.8 . .
N5B C25B C20B 122.5(6) . .
N5B C25B C24B 119.6(6) . .
C20B C25B C24B 117.8(6) . .
N6B C26B C27B 122.7(7) . .
N6B C26B H26A 118.7 . .
C27B C26B H26A 118.7 . .
C28B C27B C26B 119.0(8) . .
C28B C27B H27A 120.5 . .
C26B C27B H27A 120.5 . .
C27B C28B C29B 119.5(9) . .
C27B C28B H28C 120.2 . .
C29B C28B H28C 120.2 . .
C30B C29B C28B 117.5(7) . .
C30B C29B C36B 118.8(7) . .
C28B C29B C36B 123.6(8) . .
N6B C30B C29B 122.8(7) . .
N6B C30B C31B 116.5(7) . .
C29B C30B C31B 120.7(6) . .
N7B C31B C32B 121.9(7) . .
N7B C31B C30B 116.6(6) . .
C32B C31B C30B 121.5(7) . .
C31B C32B C33B 118.1(7) . .
C31B C32B C37B 118.9(6) . .
C33B C32B C37B 123.0(6) . .
C34B C33B C32B 119.5(7) . .
C34B C33B H33A 120.2 . .
C32B C33B H33A 120.2 . .
C33B C34B C35B 119.6(7) . .
C33B C34B H34A 120.2 . .
C35B C34B H34A 120.2 . .
N7B C35B C34B 121.7(8) . .
N7B C35B H35A 119.1 . .
C34B C35B H35A 119.1 . .
N8B C36B C37B 121.3(7) . .
N8B C36B C29B 118.4(7) . .
C37B C36B C29B 120.3(7) . .
N9B C37B C36B 122.5(7) . .
N9B C37B C32B 118.0(6) . .
C36B C37B C32B 119.4(6) . .
N8B C38B C43B 121.7(7) . .
N8B C38B C39B 118.9(7) . .
C43B C38B C39B 119.4(7) . .
C40B C39B C38B 119.8(8) . .
C40B C39B H39A 120.1 . .
C38B C39B H39A 120.1 . .
C39B C40B C41B 120.1(8) . .
C39B C40B H40A 119.9 . .
C41B C40B H40A 119.9 . .
C42B C41B C40B 122.0(8) . .
C42B C41B H41A 119.0 . .
C40B C41B H41A 119.0 . .
C41B C42B C43B 118.6(8) . .
C41B C42B H42A 120.7 . .
C43B C42B H42A 120.7 . .
N9B C43B C38B 121.9(7) . .
N9B C43B C42B 118.0(7) . .
C38B C43B C42B 120.1(8) . .
O1 S1 O2 114.3(3) . .
O1 S1 N1 111.0(4) . .
O2 S1 N1 112.1(4) . .
O1 S1 C1 110.8(3) . .
O2 S1 C1 110.6(4) . .
N1 S1 C1 96.7(3) . .
C7 N1 S1 111.3(5) . .
C6 C1 C2 122.7(7) . .
C6 C1 S1 107.3(5) . .
C2 C1 S1 130.0(6) . .
C3 C2 C1 116.8(7) . .
C3 C2 H2A 121.6 . .
C1 C2 H2A 121.6 . .
C2 C3 C4 121.2(7) . .
C2 C3 H3A 119.4 . .
C4 C3 H3A 119.4 . .
C3 C4 C5 121.4(7) . .
C3 C4 H4A 119.3 . .
C5 C4 H4A 119.3 . .
C6 C5 C4 116.5(7) . .
C6 C5 H5A 121.7 . .
C4 C5 H5A 121.7 . .
C1 C6 C5 121.4(7) . .
C1 C6 C7 111.1(6) . .
C5 C6 C7 127.5(7) . .
O3 C7 N1 123.7(7) . .
O3 C7 C6 122.7(7) . .
N1 C7 C6 113.5(6) . .
Cl3 C1S Cl2 111.3(6) . .
Cl3 C1S Cl1 110.5(7) . .
Cl2 C1S Cl1 121.0(7) . .
Cl3 C1S H1S 104.0 . .
Cl2 C1S H1S 104.0 . .
Cl1 C1S H1S 104.0 . .
Cl6 C2S Cl5 114.0(8) . .
Cl6 C2S Cl4 121.8(9) . .
Cl5 C2S Cl4 113.7(8) . .
Cl6 C2S H2S 100.9 . .
Cl5 C2S H2S 100.9 . .
Cl4 C2S H2S 100.9 . .
H4W1 O4W H4W2 104(3) . .

loop_
_geom_bond_atom_site_label_1
_geom_bond_atom_site_label_2
_geom_bond_distance
_geom_bond_site_symmetry_2
Co1 N3A 2.011(10) .
Co1 N4A 2.017(13) .
Co1 O2W 2.046(5) .
Co1 O1W 2.048(5) .
Co1 N2A 2.188(5) .
Co1 N1A 2.218(6) .
Co1 N4C 2.251(18) .
Co1 N3C 2.335(14) .
S1A O2A 1.438(5) .
S1A O1A 1.453(6) .
S1A N1A 1.631(6) .
S1A C1C 1.708(14) .
S1A C1A 1.755(8) .
S2A O5A 1.431(5) .
S2A O4A 1.433(4) .
S2A N2A 1.630(5) .
S2A C8A 1.747(7) .
O3A C7A 1.227(9) .
O6A C14A 1.241(7) .
O1W H1W1 0.82(2) .
O1W H1W2 0.81(2) .
O2W H2W1 0.83(2) .
O2W H2W2 0.84(6) .
N1A C7A 1.373(9) .
N2A C14A 1.356(8) .
C1A C2A 1.3900 .
C1A C6A 1.3900 .
C2A C3A 1.3900 .
C2A H2AA 0.9500 .
C3A C4A 1.3900 .
C3A H3AA 0.9500 .
C4A C5A 1.3900 .
C4A H4AA 0.9500 .
C5A C6A 1.3900 .
C5A H5AA 0.9500 .
C6A C7A 1.478(11) .
C1C C2C 1.3900 .
C1C C6C 1.3900 .
C2C C3C 1.3900 .
C2C H2C 0.9500 .
C3C C4C 1.3900 .
C3C H3C 0.9500 .
C4C C5C 1.3900 .
C4C H4C 0.9500 .
C5C C6C 1.3900 .
C5C H5C 0.9500 .
C6C C7A 1.517(17) .
C8A C9A 1.381(9) .
C8A C13A 1.385(8) .
C9A C10A 1.362(10) .
C9A H9AA 0.9500 .
C10A C11A 1.403(11) .
C10A H10A 0.9500 .
C11A C12A 1.387(10) .
C11A H11A 0.9500 .
C12A C13A 1.357(9) .
C12A H12A 0.9500 .
C13A C14A 1.509(9) .
N3A C15A 1.337(11) .
N3A C19A 1.352(12) .
N4A C24A 1.325(11) .
N4A C20A 1.353(11) .
C15A C16A 1.374(14) .
C15A H15A 0.9500 .
C16A C17A 1.374(15) .
C16A H16A 0.9500 .
C17A C18A 1.387(13) .
C17A H17A 0.9500 .
C18A C19A 1.401(12) .
C18A C25A 1.477(13) .
C19A C20A 1.430(11) .
C20A C21A 1.400(12) .
C21A C22A 1.410(12) .
C21A C26A 1.457(11) .
C22A C23A 1.381(12) .
C22A H22A 0.9500 .
C23A C24A 1.380(13) .
C23A H23A 0.9500 .
C24A H24A 0.9500 .
C25A N5A 1.336(11) .
C25A C26A 1.404(12) .
C26A N6A 1.324(12) .
N5A C27A 1.347(10) .
N6A C32A 1.368(9) .
C27A C28A 1.3900 .
C27A C32A 1.3900 .
C28A C29A 1.3900 .
C28A H28A 0.9500 .
C29A C30A 1.3900 .
C29A H29A 0.9500 .
C30A C31A 1.3900 .
C30A H30A 0.9500 .
C31A C32A 1.3900 .
C31A H31A 0.9500 .
N3C C15C 1.345(13) .
N3C C19C 1.358(14) .
N4C C24C 1.329(13) .
N4C C20C 1.362(13) .
C15C C16C 1.379(17) .
C15C H15B 0.9500 .
C16C C17C 1.365(18) .
C16C H16B 0.9500 .
C17C C18C 1.406(15) .
C17C H17B 0.9500 .
C18C C19C 1.410(15) .
C18C C25C 1.460(16) .
C19C C20C 1.440(13) .
C20C C21C 1.404(14) .
C21C C22C 1.412(14) .
C21C C26C 1.460(13) .
C22C C23C 1.380(14) .
C22C H22B 0.9500 .
C23C C24C 1.377(15) .
C23C H23B 0.9500 .
C24C H24B 0.9500 .
C25C N5C 1.334(13) .
C25C C26C 1.402(15) .
C26C N6C 1.334(14) .
N5C C27C 1.343(13) .
N6C C32C 1.367(11) .
C27C C28C 1.3900 .
C27C C32C 1.3900 .
C28C C29C 1.3900 .
C28C H28B 0.9500 .
C29C C30C 1.3900 .
C29C H29B 0.9500 .
C30C C31C 1.3900 .
C30C H30B 0.9500 .
C31C C32C 1.3900 .
C31C H31B 0.9500 .
Co2 O3W 2.086(7) .
Co2 N7B 2.115(5) .
Co2 N2B 2.136(5) .
Co2 N3B 2.154(6) .
Co2 N6B 2.154(7) .
Co2 N1B 2.159(5) .
S1B O2B 1.436(6) .
S1B O1B 1.439(5) .
S1B N1B 1.629(7) .
S1B C1B 1.762(7) .
O3B C7B 1.253(10) .
O3W H3W1 0.83(2) .
O3W H3W2 0.83(2) .
N1B C7B 1.326(10) .
N2B C8B 1.318(8) .
N2B C12B 1.366(8) .
N3B C17B 1.338(9) .
N3B C13B 1.354(8) .
N4B C18B 1.330(8) .
N4B C20B 1.346(8) .
N5B C19B 1.337(9) .
N5B C25B 1.346(8) .
N6B C26B 1.323(9) .
N6B C30B 1.358(9) .
N7B C35B 1.334(9) .
N7B C31B 1.375(10) .
N8B C36B 1.341(9) .
N8B C38B 1.362(9) .
N9B C37B 1.322(8) .
N9B C43B 1.354(9) .
C1B C6B 1.366(11) .
C1B C2B 1.368(11) .
C2B C3B 1.402(12) .
C2B H2BA 0.9500 .
C3B C4B 1.362(12) .
C3B H3BA 0.9500 .
C4B C5B 1.402(10) .
C4B H4BA 0.9500 .
C5B C6B 1.391(10) .
C5B H5BA 0.9500 .
C6B C7B 1.471(10) .
C8B C9B 1.388(9) .
C8B H8BA 0.9500 .
C9B C10B 1.374(9) .
C9B H9BA 0.9500 .
C10B C11B 1.406(9) .
C10B H10B 0.9500 .
C11B C12B 1.377(9) .
C11B C18B 1.477(9) .
C12B C13B 1.452(9) .
C13B C14B 1.399(9) .
C14B C15B 1.414(9) .
C14B C19B 1.452(9) .
C15B C16B 1.369(10) .
C15B H15C 0.9500 .
C16B C17B 1.381(10) .
C16B H16C 0.9500 .
C17B H17C 0.9500 .
C18B C19B 1.429(9) .
C20B C21B 1.403(9) .
C20B C25B 1.426(9) .
C21B C22B 1.365(10) .
C21B H21A 0.9500 .
C22B C23B 1.423(10) .
C22B H22C 0.9500 .
C23B C24B 1.340(10) .
C23B H23C 0.9500 .
C24B C25B 1.438(9) .
C24B H24C 0.9500 .
C26B C27B 1.382(12) .
C26B H26A 0.9500 .
C27B C28B 1.381(11) .
C27B H27A 0.9500 .
C28B C29B 1.392(10) .
C28B H28C 0.9500 .
C29B C30B 1.388(11) .
C29B C36B 1.460(10) .
C30B C31B 1.439(10) .
C31B C32B 1.393(9) .
C32B C33B 1.407(10) .
C32B C37B 1.455(10) .
C33B C34B 1.371(10) .
C33B H33A 0.9500 .
C34B C35B 1.406(9) .
C34B H34A 0.9500 .
C35B H35A 0.9500 .
C36B C37B 1.423(10) .
C38B C43B 1.397(10) .
C38B C39B 1.410(11) .
C39B C40B 1.373(10) .
C39B H39A 0.9500 .
C40B C41B 1.391(11) .
C40B H40A 0.9500 .
C41B C42B 1.360(11) .
C41B H41A 0.9500 .
C42B C43B 1.422(10) .
C42B H42A 0.9500 .
S1 O1 1.440(6) .
S1 O2 1.447(6) .
S1 N1 1.614(6) .
S1 C1 1.771(7) .
O3 C7 1.242(8) .
N1 C7 1.349(9) .
C1 C6 1.366(10) .
C1 C2 1.383(9) .
C2 C3 1.375(10) .
C2 H2A 0.9500 .
C3 C4 1.388(11) .
C3 H3A 0.9500 .
C4 C5 1.403(10) .
C4 H4A 0.9500 .
C5 C6 1.379(10) .
C5 H5A 0.9500 .
C6 C7 1.502(10) .
C1S Cl3 1.715(11) .
C1S Cl2 1.730(11) .
C1S Cl1 1.732(12) .
C1S H1S 1.0000 .
C2S Cl6 1.591(13) .
C2S Cl5 1.689(12) .
C2S Cl4 1.699(13) .
C2S H2S 1.0000 .
O4W H4W1 0.82(2) .
O4W H4W2 0.82(2) .

loop_
_geom_hbond_atom_site_label_D
_geom_hbond_atom_site_label_H
_geom_hbond_atom_site_label_A
_geom_hbond_distance_DH
_geom_hbond_distance_HA
_geom_hbond_distance_DA
_geom_hbond_angle_DHA
_geom_hbond_site_symmetry_A
O1W H1W1 O3A 0.82(2) 1.80(2) 2.615(7) 168(8) .
O1W H1W1 N1A 0.82(2) 2.59(7) 3.024(8) 114(6) .
O1W H1W2 O3B 0.81(2) 1.94(4) 2.722(9) 159(9) .
O2W H2W1 O6A 0.83(2) 1.83(3) 2.634(7) 163(7) .
O2W H2W2 O3 0.84(6) 1.90(6) 2.705(7) 159(8) .
C15A H15A O1W 0.95 2.33 2.863(14) 114.8 .
C16A H16A O1B 0.95 2.10 3.018(12) 161.1 2_646
C23A H23A O2B 0.95 2.42 3.074(18) 126.1 2_546
C16C H16B O1B 0.95 2.44 3.313(17) 152.9 2_646
C23C H23B O6A 0.95 2.54 3.21(2) 128.4 2_546
C23C H23B O2B 0.95 2.34 2.92(2) 118.4 2_546
O3W H3W1 O3B 0.83(2) 1.89(4) 2.655(7) 153(7) .
O3W H3W2 N1 0.83(2) 1.98(4) 2.775(8) 160(9) .
C2B H2BA Cl5 0.95 2.83 3.423(11) 121.8 2_546
C8B H8BA O6A 0.95 2.63 3.402(8) 138.5 .
C17B H17C O1 0.95 2.38 3.284(9) 158.9 2_656
C24B H24C O5A 0.95 2.36 3.264(8) 158.9 1_565
C34B H34A O5A 0.95 2.64 3.531(8) 156.9 2_646
C35B H35A O3W 0.95 2.58 3.112(9) 115.7 .
C39B H39A O1A 0.95 2.44 3.103(11) 126.3 1_666
C2 H2A N9B 0.95 2.50 3.308(9) 143.4 2_656
C1S H1S O2 1.00 2.18 3.075(15) 148.4 .
C2S H2S O1A 1.00 2.44 3.377(18) 156.0 .

loop_
_geom_torsion_atom_site_label_1
_geom_torsion_atom_site_label_2
_geom_torsion_atom_site_label_3
_geom_torsion_atom_site_label_4
_geom_torsion
_geom_torsion_site_symmetry_1
_geom_torsion_site_symmetry_2
_geom_torsion_site_symmetry_3
_geom_torsion_site_symmetry_4
O2A S1A N1A C7A -117.1(6) . . . .
O1A S1A N1A C7A 114.0(6) . . . .
C1C S1A N1A C7A 8.1(11) . . . .
C1A S1A N1A C7A -6.6(8) . . . .
O2A S1A N1A Co1 50.4(5) . . . .
O1A S1A N1A Co1 -78.5(4) . . . .
C1C S1A N1A Co1 175.6(9) . . . .
C1A S1A N1A Co1 160.9(6) . . . .
O5A S2A N2A C14A 115.3(4) . . . .
O4A S2A N2A C14A -114.1(4) . . . .
C8A S2A N2A C14A 0.3(5) . . . .
O5A S2A N2A Co1 -59.2(4) . . . .
O4A S2A N2A Co1 71.3(4) . . . .
C8A S2A N2A Co1 -174.2(3) . . . .
O2A S1A C1A C2A -61.7(8) . . . .
O1A S1A C1A C2A 67.6(9) . . . .
N1A S1A C1A C2A -176.0(7) . . . .
O2A S1A C1A C6A 117.6(5) . . . .
O1A S1A C1A C6A -113.0(5) . . . .
N1A S1A C1A C6A 3.4(5) . . . .
C6A C1A C2A C3A 0.0 . . . .
S1A C1A C2A C3A 179.3(10) . . . .
C1A C2A C3A C4A 0.0 . . . .
C2A C3A C4A C5A 0.0 . . . .
C3A C4A C5A C6A 0.0 . . . .
C4A C5A C6A C1A 0.0 . . . .
C4A C5A C6A C7A -180.0(12) . . . .
C2A C1A C6A C5A 0.0 . . . .
S1A C1A C6A C5A -179.4(8) . . . .
C2A C1A C6A C7A 180.0(10) . . . .
S1A C1A C6A C7A 0.6(7) . . . .
O2A S1A C1C C2C -53.7(18) . . . .
O1A S1A C1C C2C 72.2(16) . . . .
N1A S1A C1C C2C -174.0(15) . . . .
O2A S1A C1C C6C 116.9(9) . . . .
O1A S1A C1C C6C -117.2(8) . . . .
N1A S1A C1C C6C -3.4(9) . . . .
C6C C1C C2C C3C 0.0 . . . .
S1A C1C C2C C3C 169(2) . . . .
C1C C2C C3C C4C 0.0 . . . .
C2C C3C C4C C5C 0.0 . . . .
C3C C4C C5C C6C 0.0 . . . .
C4C C5C C6C C1C 0.0 . . . .
C4C C5C C6C C7A -169(2) . . . .
C2C C1C C6C C5C 0.0 . . . .
S1A C1C C6C C5C -172.2(15) . . . .
C2C C1C C6C C7A 170.4(18) . . . .
S1A C1C C6C C7A -1.8(12) . . . .
S1A N1A C7A O3A -175.4(9) . . . .
Co1 N1A C7A O3A 17.4(14) . . . .
S1A N1A C7A C6A 8.0(11) . . . .
Co1 N1A C7A C6A -159.2(7) . . . .
S1A N1A C7A C6C -9.6(14) . . . .
Co1 N1A C7A C6C -176.8(11) . . . .
C5A C6A C7A O3A -2.1(16) . . . .
C1A C6A C7A O3A 177.9(9) . . . .
C5A C6A C7A N1A 174.6(7) . . . .
C1A C6A C7A N1A -5.4(11) . . . .
C5C C6C C7A O3A -17(2) . . . .
C1C C6C C7A O3A 173.1(11) . . . .
C5C C6C C7A N1A 177.2(12) . . . .
C1C C6C C7A N1A 7.3(15) . . . .
O5A S2A C8A C9A 66.2(7) . . . .
O4A S2A C8A C9A -63.4(7) . . . .
N2A S2A C8A C9A -179.0(6) . . . .
O5A S2A C8A C13A -114.5(5) . . . .
O4A S2A C8A C13A 115.9(5) . . . .
N2A S2A C8A C13A 0.3(5) . . . .
C13A C8A C9A C10A 0.2(10) . . . .
S2A C8A C9A C10A 179.4(6) . . . .
C8A C9A C10A C11A 1.0(12) . . . .
C9A C10A C11A C12A -0.9(13) . . . .
C10A C11A C12A C13A -0.3(12) . . . .
C11A C12A C13A C8A 1.4(10) . . . .
C11A C12A C13A C14A -178.7(7) . . . .
C9A C8A C13A C12A -1.4(10) . . . .
S2A C8A C13A C12A 179.2(5) . . . .
C9A C8A C13A C14A 178.7(6) . . . .
S2A C8A C13A C14A -0.7(6) . . . .
S2A N2A C14A O6A 178.3(5) . . . .
Co1 N2A C14A O6A -7.9(9) . . . .
S2A N2A C14A C13A -0.8(6) . . . .
Co1 N2A C14A C13A 173.0(4) . . . .
C12A C13A C14A O6A 2.0(10) . . . .
C8A C13A C14A O6A -178.1(6) . . . .
C12A C13A C14A N2A -178.9(6) . . . .
C8A C13A C14A N2A 1.0(7) . . . .
C19A N3A C15A C16A 0(2) . . . .
Co1 N3A C15A C16A -170.5(11) . . . .
N3A C15A C16A C17A 1(2) . . . .
C15A C16A C17A C18A -1.2(18) . . . .
C16A C17A C18A C19A 0.9(18) . . . .
C16A C17A C18A C25A 176.1(11) . . . .
C15A N3A C19A C18A 0(2) . . . .
Co1 N3A C19A C18A 171.7(11) . . . .
C15A N3A C19A C20A -178.2(15) . . . .
Co1 N3A C19A C20A -6.6(17) . . . .
C17A C18A C19A N3A 0(2) . . . .
C25A C18A C19A N3A -175.8(12) . . . .
C17A C18A C19A C20A 177.9(14) . . . .
C25A C18A C19A C20A 2(2) . . . .
C24A N4A C20A C21A 2(4) . . . .
Co1 N4A C20A C21A -173.5(15) . . . .
C24A N4A C20A C19A -178(3) . . . .
Co1 N4A C20A C19A 7(2) . . . .
N3A C19A C20A N4A 0(2) . . . .
C18A C19A C20A N4A -178.4(18) . . . .
N3A C19A C20A C21A -180.0(15) . . . .
C18A C19A C20A C21A 2(2) . . . .
N4A C20A C21A C22A 2(3) . . . .
C19A C20A C21A C22A -178.6(17) . . . .
N4A C20A C21A C26A 175(2) . . . .
C19A C20A C21A C26A -5(3) . . . .
C20A C21A C22A C23A -3(3) . . . .
C26A C21A C22A C23A -177(3) . . . .
C21A C22A C23A C24A 1(5) . . . .
C20A N4A C24A C23A -4(7) . . . .
Co1 N4A C24A C23A 170(3) . . . .
C22A C23A C24A N4A 3(7) . . . .
C17A C18A C25A N5A -0.3(17) . . . .
C19A C18A C25A N5A 175.0(12) . . . .
C17A C18A C25A C26A -178.5(12) . . . .
C19A C18A C25A C26A -3.3(17) . . . .
N5A C25A C26A N6A 0.5(19) . . . .
C18A C25A C26A N6A 178.6(11) . . . .
N5A C25A C26A C21A -177.9(14) . . . .
C18A C25A C26A C21A 0.2(19) . . . .
C20A C21A C26A N6A -174.6(14) . . . .
C22A C21A C26A N6A -1(2) . . . .
C20A C21A C26A C25A 4(2) . . . .
C22A C21A C26A C25A 177.3(15) . . . .
C26A C25A N5A C27A 1.2(16) . . . .
C18A C25A N5A C27A -177.0(9) . . . .
C25A C26A N6A C32A -0.9(17) . . . .
C21A C26A N6A C32A 177.5(13) . . . .
C25A N5A C27A C28A 175.7(8) . . . .
C25A N5A C27A C32A -2.4(12) . . . .
N5A C27A C28A C29A -178.2(8) . . . .
C32A C27A C28A C29A 0.0 . . . .
C27A C28A C29A C30A 0.0 . . . .
C28A C29A C30A C31A 0.0 . . . .
C29A C30A C31A C32A 0.0 . . . .
C26A N6A C32A C31A -176.4(8) . . . .
C26A N6A C32A C27A -0.3(13) . . . .
C30A C31A C32A N6A 176.1(9) . . . .
C30A C31A C32A C27A 0.0 . . . .
N5A C27A C32A N6A 2.1(10) . . . .
C28A C27A C32A N6A -176.0(9) . . . .
N5A C27A C32A C31A 178.1(8) . . . .
C28A C27A C32A C31A 0.0 . . . .
C19C N3C C15C C16C 3(3) . . . .
Co1 N3C C15C C16C -170.6(15) . . . .
N3C C15C C16C C17C -2(3) . . . .
C15C C16C C17C C18C 2(3) . . . .
C16C C17C C18C C19C -2(2) . . . .
C16C C17C C18C C25C 177.5(16) . . . .
C15C N3C C19C C18C -3(3) . . . .
Co1 N3C C19C C18C 170.9(16) . . . .
C15C N3C C19C C20C 176(2) . . . .
Co1 N3C C19C C20C -11(2) . . . .
C17C C18C C19C N3C 3(3) . . . .
C25C C18C C19C N3C -177.1(18) . . . .
C17C C18C C19C C20C -176(2) . . . .
C25C C18C C19C C20C 5(3) . . . .
C24C N4C C20C C21C 2(6) . . . .
Co1 N4C C20C C21C -171(2) . . . .
C24C N4C C20C C19C 175(5) . . . .
Co1 N4C C20C C19C 3(4) . . . .
N3C C19C C20C N4C 5(3) . . . .
C18C C19C C20C N4C -176(3) . . . .
N3C C19C C20C C21C 179(2) . . . .
C18C C19C C20C C21C -2(3) . . . .
N4C C20C C21C C22C -8(4) . . . .
C19C C20C C21C C22C 179(2) . . . .
N4C C20C C21C C26C 173(3) . . . .
C19C C20C C21C C26C 0(4) . . . .
C20C C21C C22C C23C 7(5) . . . .
C26C C21C C22C C23C -174(4) . . . .
C21C C22C C23C C24C -1(7) . . . .
C20C N4C C24C C23C 5(9) . . . .
Co1 N4C C24C C23C 177(5) . . . .
C22C C23C C24C N4C -5(10) . . . .
C17C C18C C25C N5C -7(3) . . . .
C19C C18C C25C N5C 172.2(17) . . . .
C17C C18C C25C C26C 176.0(17) . . . .
C19C C18C C25C C26C -4(3) . . . .
N5C C25C C26C N6C 4(3) . . . .
C18C C25C C26C N6C -179.5(16) . . . .
N5C C25C C26C C21C -174(2) . . . .
C18C C25C C26C C21C 2(3) . . . .
C20C C21C C26C N6C -178(2) . . . .
C22C C21C C26C N6C 3(4) . . . .
C20C C21C C26C C25C 0(3) . . . .
C22C C21C C26C C25C -179(2) . . . .
C26C C25C N5C C27C 0(2) . . . .
C18C C25C N5C C27C -176.4(13) . . . .
C25C C26C N6C C32C -4(2) . . . .
C21C C26C N6C C32C 175.2(19) . . . .
C25C N5C C27C C28C 174.9(12) . . . .
C25C N5C C27C C32C -4.5(18) . . . .
N5C C27C C28C C29C -179.4(12) . . . .
C32C C27C C28C C29C 0.0 . . . .
C27C C28C C29C C30C 0.0 . . . .
C28C C29C C30C C31C 0.0 . . . .
C29C C30C C31C C32C 0.0 . . . .
C26C N6C C32C C31C -175.2(12) . . . .
C26C N6C C32C C27C -1(2) . . . .
C30C C31C C32C N6C 174.4(13) . . . .
C30C C31C C32C C27C 0.0 . . . .
N5C C27C C32C N6C 5.3(15) . . . .
C28C C27C C32C N6C -174.1(13) . . . .
N5C C27C C32C C31C 179.4(12) . . . .
C28C C27C C32C C31C 0.0 . . . .
O2B S1B N1B C7B -116.1(5) . . . .
O1B S1B N1B C7B 115.2(5) . . . .
C1B S1B N1B C7B -0.2(5) . . . .
O2B S1B N1B Co2 70.8(4) . . . .
O1B S1B N1B Co2 -57.9(4) . . . .
C1B S1B N1B Co2 -173.3(3) . . . .
O2B S1B C1B C6B 114.1(5) . . . .
O1B S1B C1B C6B -116.1(6) . . . .
N1B S1B C1B C6B 0.0(5) . . . .
O2B S1B C1B C2B -69.1(8) . . . .
O1B S1B C1B C2B 60.7(9) . . . .
N1B S1B C1B C2B 176.8(7) . . . .
C6B C1B C2B C3B -0.7(12) . . . .
S1B C1B C2B C3B -177.1(6) . . . .
C1B C2B C3B C4B -1.0(13) . . . .
C2B C3B C4B C5B 1.6(13) . . . .
C3B C4B C5B C6B -0.6(11) . . . .
C2B C1B C6B C5B 1.8(11) . . . .
S1B C1B C6B C5B 178.8(5) . . . .
C2B C1B C6B C7B -176.9(7) . . . .
S1B C1B C6B C7B 0.1(7) . . . .
C4B C5B C6B C1B -1.1(10) . . . .
C4B C5B C6B C7B 177.3(7) . . . .
S1B N1B C7B O3B -179.7(6) . . . .
Co2 N1B C7B O3B -7.2(10) . . . .
S1B N1B C7B C6B 0.3(7) . . . .
Co2 N1B C7B C6B 172.8(4) . . . .
C1B C6B C7B O3B 179.7(7) . . . .
C5B C6B C7B O3B 1.1(11) . . . .
C1B C6B C7B N1B -0.3(9) . . . .
C5B C6B C7B N1B -178.8(6) . . . .
C12B N2B C8B C9B -0.9(12) . . . .
Co2 N2B C8B C9B -175.3(6) . . . .
N2B C8B C9B C10B 1.2(13) . . . .
C8B C9B C10B C11B 0.0(12) . . . .
C9B C10B C11B C12B -1.4(13) . . . .
C9B C10B C11B C18B 176.8(8) . . . .
C8B N2B C12B C11B -0.7(12) . . . .
Co2 N2B C12B C11B 174.5(7) . . . .
C8B N2B C12B C13B 179.6(8) . . . .
Co2 N2B C12B C13B -5.3(9) . . . .
C10B C11B C12B N2B 1.8(13) . . . .
C18B C11B C12B N2B -176.4(8) . . . .
C10B C11B C12B C13B -178.4(8) . . . .
C18B C11B C12B C13B 3.3(13) . . . .
C17B N3B C13B C14B -1.5(13) . . . .
Co2 N3B C13B C14B -178.6(7) . . . .
C17B N3B C13B C12B -179.5(8) . . . .
Co2 N3B C13B C12B 3.4(10) . . . .
N2B C12B C13B N3B 1.2(12) . . . .
C11B C12B C13B N3B -178.5(8) . . . .
N2B C12B C13B C14B -176.8(8) . . . .
C11B C12B C13B C14B 3.4(13) . . . .
N3B C13B C14B C15B -0.3(13) . . . .
C12B C13B C14B C15B 177.6(8) . . . .
N3B C13B C14B C19B 174.5(8) . . . .
C12B C13B C14B C19B -7.6(13) . . . .
C13B C14B C15B C16B 0.1(13) . . . .
C19B C14B C15B C16B -174.6(8) . . . .
C14B C15B C16B C17B 2.0(14) . . . .
C13B N3B C17B C16B 3.7(14) . . . .
Co2 N3B C17B C16B -179.6(7) . . . .
C15B C16B C17B N3B -4.0(15) . . . .
C20B N4B C18B C19B 3.9(12) . . . .
C20B N4B C18B C11B -177.2(7) . . . .
C12B C11B C18B N4B 175.2(8) . . . .
C10B C11B C18B N4B -3.0(12) . . . .
C12B C11B C18B C19B -5.8(12) . . . .
C10B C11B C18B C19B 176.0(8) . . . .
C25B N5B C19B C18B -2.5(12) . . . .
C25B N5B C19B C14B 176.4(7) . . . .
N4B C18B C19B N5B -0.5(13) . . . .
C11B C18B C19B N5B -179.5(8) . . . .
N4B C18B C19B C14B -179.4(8) . . . .
C11B C18B C19B C14B 1.7(12) . . . .
C13B C14B C19B N5B -173.9(8) . . . .
C15B C14B C19B N5B 0.6(13) . . . .
C13B C14B C19B C18B 5.0(13) . . . .
C15B C14B C19B C18B 179.5(8) . . . .
C18B N4B C20B C21B 178.4(8) . . . .
C18B N4B C20B C25B -4.2(11) . . . .
N4B C20B C21B C22B -178.8(8) . . . .
C25B C20B C21B C22B 3.8(13) . . . .
C20B C21B C22B C23B -2.0(13) . . . .
C21B C22B C23B C24B -0.9(13) . . . .
C22B C23B C24B C25B 1.9(13) . . . .
C19B N5B C25B C20B 2.2(12) . . . .
C19B N5B C25B C24B -176.4(7) . . . .
N4B C20B C25B N5B 1.2(12) . . . .
C21B C20B C25B N5B 178.6(8) . . . .
N4B C20B C25B C24B 179.9(7) . . . .
C21B C20B C25B C24B -2.7(12) . . . .
C23B C24B C25B N5B 178.6(8) . . . .
C23B C24B C25B C20B -0.1(12) . . . .
C30B N6B C26B C27B 1.6(10) . . . .
Co2 N6B C26B C27B -170.7(5) . . . .
N6B C26B C27B C28B -0.6(11) . . . .
C26B C27B C28B C29B -0.4(10) . . . .
C27B C28B C29B C30B 0.4(10) . . . .
C27B C28B C29B C36B -177.9(6) . . . .
C26B N6B C30B C29B -1.6(9) . . . .
Co2 N6B C30B C29B 171.7(5) . . . .
C26B N6B C30B C31B 176.7(6) . . . .
Co2 N6B C30B C31B -10.0(7) . . . .
C28B C29B C30B N6B 0.6(10) . . . .
C36B C29B C30B N6B 179.0(6) . . . .
C28B C29B C30B C31B -177.6(6) . . . .
C36B C29B C30B C31B 0.8(9) . . . .
C35B N7B C31B C32B 4.0(9) . . . .
Co2 N7B C31B C32B -179.1(5) . . . .
C35B N7B C31B C30B -174.7(6) . . . .
Co2 N7B C31B C30B 2.2(7) . . . .
N6B C30B C31B N7B 5.4(8) . . . .
C29B C30B C31B N7B -176.3(6) . . . .
N6B C30B C31B C32B -173.3(6) . . . .
C29B C30B C31B C32B 5.0(9) . . . .
N7B C31B C32B C33B -2.5(9) . . . .
C30B C31B C32B C33B 176.1(6) . . . .
N7B C31B C32B C37B 175.9(6) . . . .
C30B C31B C32B C37B -5.5(9) . . . .
C31B C32B C33B C34B -1.6(9) . . . .
C37B C32B C33B C34B -179.9(6) . . . .
C32B C33B C34B C35B 4.2(10) . . . .
C31B N7B C35B C34B -1.2(10) . . . .
Co2 N7B C35B C34B -177.8(5) . . . .
C33B C34B C35B N7B -2.8(11) . . . .
C38B N8B C36B C37B 1.2(9) . . . .
C38B N8B C36B C29B -180.0(5) . . . .
C30B C29B C36B N8B 175.3(6) . . . .
C28B C29B C36B N8B -6.4(9) . . . .
C30B C29B C36B C37B -5.8(9) . . . .
C28B C29B C36B C37B 172.5(6) . . . .
C43B N9B C37B C36B -3.0(9) . . . .
C43B N9B C37B C32B 175.2(6) . . . .
N8B C36B C37B N9B 2.2(9) . . . .
C29B C36B C37B N9B -176.6(6) . . . .
N8B C36B C37B C32B -175.9(6) . . . .
C29B C36B C37B C32B 5.2(9) . . . .
C31B C32B C37B N9B -177.8(6) . . . .
C33B C32B C37B N9B 0.5(9) . . . .
C31B C32B C37B C36B 0.4(9) . . . .
C33B C32B C37B C36B 178.8(6) . . . .
C36B N8B C38B C43B -3.5(9) . . . .
C36B N8B C38B C39B 176.8(6) . . . .
N8B C38B C39B C40B -179.5(6) . . . .
C43B C38B C39B C40B 0.9(10) . . . .
C38B C39B C40B C41B -1.6(10) . . . .
C39B C40B C41B C42B 1.1(11) . . . .
C40B C41B C42B C43B 0.0(11) . . . .
C37B N9B C43B C38B 0.6(9) . . . .
C37B N9B C43B C42B -177.3(6) . . . .
N8B C38B C43B N9B 2.8(10) . . . .
C39B C38B C43B N9B -177.5(6) . . . .
N8B C38B C43B C42B -179.4(6) . . . .
C39B C38B C43B C42B 0.3(9) . . . .
C41B C42B C43B N9B 177.2(6) . . . .
C41B C42B C43B C38B -0.7(10) . . . .
O1 S1 N1 C7 118.4(6) . . . .
O2 S1 N1 C7 -112.5(7) . . . .
C1 S1 N1 C7 3.0(7) . . . .
O1 S1 C1 C6 -118.4(6) . . . .
O2 S1 C1 C6 113.7(6) . . . .
N1 S1 C1 C6 -2.9(7) . . . .
O1 S1 C1 C2 62.3(9) . . . .
O2 S1 C1 C2 -65.5(9) . . . .
N1 S1 C1 C2 177.8(8) . . . .
C6 C1 C2 C3 -0.9(13) . . . .
S1 C1 C2 C3 178.3(7) . . . .
C1 C2 C3 C4 2.0(13) . . . .
C2 C3 C4 C5 -2.1(15) . . . .
C3 C4 C5 C6 0.9(14) . . . .
C2 C1 C6 C5 -0.2(13) . . . .
S1 C1 C6 C5 -179.6(7) . . . .
C2 C1 C6 C7 -178.7(8) . . . .
S1 C1 C6 C7 2.0(9) . . . .
C4 C5 C6 C1 0.2(13) . . . .
C4 C5 C6 C7 178.4(8) . . . .
S1 N1 C7 O3 179.6(8) . . . .
S1 N1 C7 C6 -2.3(10) . . . .
C1 C6 C7 O3 178.1(9) . . . .
C5 C6 C7 O3 -0.2(15) . . . .
C1 C6 C7 N1 0.0(11) . . . .
C5 C6 C7 N1 -178.3(9) . . . .
